data_4122350
loop_
_publ_author_name
'Frasconi, Marco'
'Kikuchi, Takashi'
'Cao, Dennis'
'Wu, Yilei'
'Liu, Wei-Guang'
'Dyar, Scott M.'
'Barin, Gokhan'
'Sarjeant, Amy A.'
'Stern, Charlotte L.'
'Carmieli, Raanan'
'Wang, Cheng'
'Wasielewski, Michael R.'
'Goddard, 3rd, William A'
'Stoddart, J. Fraser'

_publ_section_title
;
 Mechanical bonds and topological effects in radical dimer stabilization.
;
_journal_issue 31
_journal_name_full 'Journal of the American Chemical Society'
_journal_page_first 11011
_journal_page_last 11026
_journal_paper_doi 10.1021/ja504662a
_journal_volume 136
_journal_year 2014
_chemical_formula_moiety 'C46 H52 N12 Pd2, C68 H88 O20 S8, 6(C2 H3 N), C2 F3 O2, 7(F6 P)'
_chemical_formula_sum 'C128 H158 F45 N18 O22 P7 Pd2 S8'
_chemical_formula_weight 3841.78
_chemical_name_systematic
;
 ?
;
_space_group_crystal_system triclinic
_space_group_IT_number 2
_space_group_name_Hall '-P 1'
_space_group_name_H-M_alt 'P -1'
_symmetry_space_group_name_Hall '-P 1'
_symmetry_space_group_name_H-M 'P -1'
_atom_sites_solution_hydrogens geom
_audit_creation_date 2014-04-01
_audit_creation_method
;
Olex2 1.2
(compiled 2014.03.20 svn.r2914 for OlexSys, GUI svn.r4816)
;
_cell_angle_alpha 105.106(2)
_cell_angle_beta 92.137(2)
_cell_angle_gamma 103.604(2)
_cell_formula_units_Z 2
_cell_length_a 13.7152(5)
_cell_length_b 20.7673(7)
_cell_length_c 33.7422(10)
_cell_measurement_reflns_used 9413
_cell_measurement_temperature 100(2)
_cell_measurement_theta_max 63.72
_cell_measurement_theta_min 2.31
_cell_volume 8968.4(5)
_computing_molecular_graphics 'Olex2 (Dolomanov et al., 2009)'
_computing_publication_material 'Olex2 (Dolomanov et al., 2009)'
_computing_structure_refinement 'ShelXL (Sheldrick, 2008)'
_diffrn_ambient_temperature 100.04
_diffrn_measured_fraction_theta_full 0.888
_diffrn_measured_fraction_theta_max 0.952
_diffrn_measurement_device_type 'Bruker APEX-II CCD'
_diffrn_measurement_method '\f and \w scans'
_diffrn_radiation_monochromator graphite
_diffrn_radiation_type CuK\a
_diffrn_radiation_wavelength 1.54178
_diffrn_reflns_av_unetI/netI 0.0652
_diffrn_reflns_Laue_measured_fraction_full 0.888
_diffrn_reflns_Laue_measured_fraction_max 0.952
_diffrn_reflns_limit_h_max 16
_diffrn_reflns_limit_h_min -16
_diffrn_reflns_limit_k_max 23
_diffrn_reflns_limit_k_min -24
_diffrn_reflns_limit_l_max 39
_diffrn_reflns_limit_l_min 0
_diffrn_reflns_number 28846
_diffrn_reflns_point_group_measured_fraction_full 0.888
_diffrn_reflns_point_group_measured_fraction_max 0.952
_diffrn_reflns_theta_full 67.679
_diffrn_reflns_theta_max 64.718
_diffrn_reflns_theta_min 2.308
_diffrn_standards_number 0
_exptl_absorpt_coefficient_mu 4.040
_exptl_absorpt_correction_T_max 0.7524
_exptl_absorpt_correction_T_min 0.5878
_exptl_absorpt_correction_type multi-scan
_exptl_absorpt_process_details
;
SADABS-2008/1 (Bruker,2008) was used for absorption correction.
wR2(int) was 0.0653 before and 0.0361 after correction.
The Ratio of minimum to maximum transmission is 0.7812.
The \l/2 correction factor is 0.0000.
;
_exptl_crystal_colour green
_exptl_crystal_density_diffrn 1.423
_exptl_crystal_description block
_exptl_crystal_F_000 3916
_exptl_crystal_size_max 0.344
_exptl_crystal_size_mid 0.184
_exptl_crystal_size_min 0.154
_platon_squeeze_details
;
 Diffuse, disordered solvent molecules could not be adequately modeled.  The
 bypass procedure in Platon (Spek, 1990) was used to remove the electronic
 contribution from these solvents. The total potential solvent accessible void
 volume was 1259.5 Ang^3^ and the electron count / cell = 265. As the exact
 solvent content is not known, the reported formula reflects only the atoms
 used in the refinement.

;
_refine_diff_density_max 6.277
_refine_diff_density_min -1.244
_refine_diff_density_rms 0.151
_refine_ls_extinction_method none
_refine_ls_goodness_of_fit_ref 1.609
_refine_ls_hydrogen_treatment constr
_refine_ls_matrix_type full
_refine_ls_number_parameters 2071
_refine_ls_number_reflns 28846
_refine_ls_number_restraints 2325
_refine_ls_restrained_S_all 1.572
_refine_ls_R_factor_all 0.1481
_refine_ls_R_factor_gt 0.1274
_refine_ls_shift/su_max 0.001
_refine_ls_shift/su_mean 0.000
_refine_ls_structure_factor_coef Fsqd
_refine_ls_weighting_details 'w=1/[\s^2^(Fo^2^)+(0.2000P)^2^] where P=(Fo^2^+2Fc^2^)/3'
_refine_ls_weighting_scheme calc
_refine_ls_wR_factor_gt 0.3750
_refine_ls_wR_factor_ref 0.3933
_reflns_Friedel_coverage 0.000
_reflns_number_gt 21997
_reflns_number_total 28846
_reflns_threshold_expression 'I > 2\s(I)'
_cod_data_source_file ja504662a_si_006.cif
_cod_data_source_block n1345
_cod_depositor_comments 'Adding full bibliography for 4122349--4122355.cif.'
_cod_database_code 4122350
_shelxl_version_number 2013-4
_shelx_space_group_comment
;
The symmetry employed for this shelxl refinement is uniquely defined
by the following loop, which should always be used as a source of
symmetry information in preference to the above space-group names.
They are only intended as comments.
;
_shelx_estimated_absorpt_t_max 0.575
_shelx_estimated_absorpt_t_min 0.337
_olex2_refinement_description
;
1. Fixed Uiso
 At 1.2 times of:
  All C(H) groups, All C(H,H) groups, All C(H,H,H,H) groups, All N(H,H) groups
 At 1.5 times of:
  All C(H,H,H) groups
2. Restrained distances
 C111-C110
 1.45 with sigma of 0.01
 C110-O18
 1.45 with sigma of 0.01
 C109-O18
 1.45 with sigma of 0.01
 C108-O17
 1.45 with sigma of 0.01
 C109-C108
 1.45 with sigma of 0.01
 C2S-C1S \\sim C2SA-C1SA
 with sigma of 0.01
 F37A-C1SA \\sim F39A-C1SA \\sim F38A-C1SA \\sim F38-C1S \\sim F39-C1S \\sim
F37-C1S
 with sigma of 0.01
 O21A-C2SA \\sim O22A-C2SA \\sim O22-C2S \\sim O21-C2S
 with sigma of 0.01
3. Rigid bond restraints
 All non-hydrogen atoms
 with sigma for 1-2 distances of 0.01 and sigma for 1-3 distances of 0.01
4. Uiso/Uaniso restraints and constraints
All non-hydrogen atoms have similar U: within 1.7A with sigma of 0.04 and sigma
for terminal atoms of 0.08
Uanis(O18) \\sim Ueq, Uanis(C109) \\sim Ueq, Uanis(C110) \\sim Ueq, Uanis(C111)
\\sim Ueq: with sigma of 0.005 and sigma for terminal atoms of 0.01
Uanis(F40) = Uanis(F41) = Uanis(F42) = Uanis(F43) = Uanis(F44) = Uanis(F45) =
Uanis(F40A) = Uanis(F41A) = Uanis(F42A) = Uanis(F43A) = Uanis(F44B) =
Uanis(F45A)
Uanis(O21) = Uanis(O22) = Uanis(O21A) = Uanis(O22A) = Uanis(C1S) = Uanis(C1SA)
= Uanis(C2S) = Uanis(C2SA) = Uanis(F37) = Uanis(F38) = Uanis(F39) = Uanis(F37A)
= Uanis(F38A) = Uanis(F39A)
5. Same fragment restrains
{P1, F1, F2, F3, F4, F5, F6}
as
{P6, F31, F32, F33, F34, F35, F36}
{P1, F1, F2, F3, F4, F5, F6}
as
{P7, F40, F41, F42, F43, F44, F45}
{P1, F1, F2, F3, F4, F5, F6}
as
{P7B, F40A, F41A, F42A, F43A, F44B, F45A}
6. Others
 Sof(P7B)=Sof(F40A)=Sof(F41A)=Sof(F42A)=Sof(F43A)=Sof(F44B)=Sof(F45A)=1-FVAR(1)
 Sof(P7)=Sof(F40)=Sof(F41)=Sof(F42)=Sof(F43)=Sof(F44)=Sof(F45)=FVAR(1)
 Sof(F37A)=Sof(F38A)=Sof(F39A)=Sof(C1SA)=Sof(C2SA)=Sof(O21A)=Sof(O22A)=1-FVAR(2)
 Sof(F37)=Sof(F38)=Sof(F39)=Sof(C1S)=Sof(C2S)=Sof(O21)=Sof(O22)=FVAR(2)
 Sof(O1A)=Sof(H53A)=Sof(H53B)=Sof(H54A)=Sof(H54B)=1-FVAR(3)
 Sof(O1B)=Sof(H53C)=Sof(H53D)=Sof(H54C)=Sof(H54D)=FVAR(3)
7.a Secondary CH2 refined with riding coordinates:
 N1(H1A,H1B), N2(H2A,H2B), N7(H7A,H7B), N8(H8A,H8B), C1(H1C,H1D), C2(H2C,H2D),
 C13(H13A,H13B), C24(H24A,H24B), C25(H25A,H25B), C36(H36A,H36B), C53(H53A,H53B),
  C53(H53C,H53D), C54(H54A,H54B), C54(H54C,H54D), C55(H55A,H55B), C56(H56A,
 H56B), C57(H57A,H57B), C58(H58A,H58B), C59(H59A,H59B), C60(H60A,H60B),
 C61(H61A,H61B), C72(H72A,H72B), C73(H73A,H73B), C74(H74A,H74B), C75(H75A,H75B),
  C76(H76A,H76B), C77(H77A,H77B), C78(H78A,H78B), C79(H79A,H79B), C80(H80A,
 H80B), C87(H87A,H87B), C88(H88A,H88B), C89(H89A,H89B), C90(H90A,H90B),
 C91(H91A,H91B), C92(H92A,H92B), C93(H93A,H93B), C94(H94A,H94B), C95(H95A,H95B),
  C106(H10A,H10B), C107(H10C,H10D), C108(H10E,H10F), C109(H10G,H10H), C110(H11A,
 H11B), C111(H11C,H11D), C112(H11E,H11F), C113(H11G,H11H), C114(H11I,H11J)
7.b Aromatic/amide H refined with riding coordinates:
 C3(H3), C4(H4), C6(H6), C7(H7), C9(H9), C10(H10), C11(H11), C12(H12),
 C14(H14), C15(H15), C17(H17), C18(H18), C20(H20), C21(H21), C22(H22), C23(H23),
  C26(H26), C27(H27), C29(H29), C30(H30), C32(H32), C33(H33), C34(H34),
 C35(H35), C37(H37), C38(H38), C40(H40), C41(H41), C43(H43), C44(H44), C45(H45),
  C46(H46), C48(H48), C51(H51), C63(H63), C64(H64), C65(H65), C68(H68),
 C69(H69), C70(H70), C82(H82), C85(H85), C97(H97), C98(H98), C99(H99),
 C102(H102), C103(H103), C104(H104)
7.c Idealised Me refined as rotating group:
 C116(H11K,H11L,H11M), C118(H11N,H11O,H11P), C120(H12A,H12B,H12C), C122(H12D,
 H12E,H12F), C124(H12G,H12H,H12I), C126(H12J,H12K,H12L)

 Rigid bond restraints (esd 0.01) were imposed on the displacement parameters
 as well as restraints on similar amplitudes (esd 0.05) separated by less than
 1.7 Ang. Group anisotropic displacement parameters were refined for the disordered
 TFA and fluorine atoms.  O18, C109-C111 were restrained esd (0.005) that their
 Uij components approximate to isotropic and respective distances between these
 positions were restrained to 1.45 (esd 0.01).  Indicating disorder that was not
 modeled.

;

loop_
_space_group_symop_operation_xyz
'x, y, z'
'-x, -y, -z'

loop_
_atom_site_label
_atom_site_type_symbol
_atom_site_fract_x
_atom_site_fract_y
_atom_site_fract_z
_atom_site_U_iso_or_equiv
_atom_site_adp_type
_atom_site_occupancy
_atom_site_site_symmetry_order
_atom_site_calc_flag
_atom_site_refinement_flags_posn
_atom_site_refinement_flags_adp
_atom_site_refinement_flags_occupancy
_atom_site_disorder_assembly
_atom_site_disorder_group
Pd1 Pd 0.24475(5) 0.27875(3) 0.47286(2) 0.04872(18) Uani 1 1 d . U . . .
Pd2 Pd -0.31421(6) -0.24165(3) 0.03434(2) 0.0601(2) Uani 1 1 d . U . . .
S1 S -0.08186(17) 0.11977(10) 0.23618(7) 0.0567(5) Uani 1 1 d . U . . .
S2 S -0.19525(18) -0.02632(11) 0.20652(7) 0.0593(5) Uani 1 1 d . U . . .
S3 S 0.10219(18) 0.08744(11) 0.18518(7) 0.0614(5) Uani 1 1 d . U . . .
S4 S -0.00709(17) -0.05970(11) 0.15395(7) 0.0589(5) Uani 1 1 d . U . . .
S5 S -0.02347(18) -0.08234(11) 0.27799(6) 0.0566(5) Uani 1 1 d . U . . .
S6 S -0.02996(19) 0.05625(12) 0.32840(7) 0.0599(5) Uani 1 1 d . U . . .
S7 S 0.19010(18) -0.01941(11) 0.24934(7) 0.0581(5) Uani 1 1 d . U . . .
S8 S 0.19012(17) 0.12011(10) 0.30083(6) 0.0549(5) Uani 1 1 d . U . . .
O1A O 0.0847(7) -0.1014(5) 0.0670(3) 0.066(3) Uani 0.705(18) 1 d . U P A 1
O1B O 0.0990(19) -0.1419(13) 0.0785(7) 0.071(7) Uani 0.295(18) 1 d . U P A 2
O2 O -0.0429(5) -0.2040(3) 0.00373(17) 0.0653(16) Uani 1 1 d . U . . .
O3 O -0.1475(6) -0.3445(3) -0.01269(19) 0.0728(18) Uani 1 1 d . U . . .
O4 O -0.2452(6) -0.4318(4) 0.0298(2) 0.0792(19) Uani 1 1 d . U . . .
O5 O -0.1560(6) -0.4249(3) 0.1124(2) 0.0709(17) Uani 1 1 d . U . . .
O6 O 0.1723(6) -0.3764(3) 0.2472(2) 0.0766(18) Uani 1 1 d . U . . .
O7 O 0.2706(6) -0.3132(4) 0.3271(2) 0.0794(19) Uani 1 1 d . U . . .
O8 O 0.1185(7) -0.2757(4) 0.3750(2) 0.087(2) Uani 1 1 d . U . . .
O9 O -0.0848(6) -0.2979(4) 0.3409(2) 0.0759(17) Uani 1 1 d . U . . .
O10 O -0.1507(6) -0.1872(4) 0.3227(2) 0.0727(18) Uani 1 1 d . U . . .
O11 O 0.4139(5) 0.2184(3) 0.31381(19) 0.0633(15) Uani 1 1 d . U . . .
O12 O 0.4943(4) 0.2738(3) 0.40090(18) 0.0565(14) Uani 1 1 d . U . . .
O13 O 0.4414(4) 0.3930(3) 0.45116(17) 0.0516(12) Uani 1 1 d . U . . .
O14 O 0.3336(4) 0.4904(3) 0.45566(16) 0.0540(13) Uani 1 1 d . U . . .
O15 O 0.2075(4) 0.4783(3) 0.37886(15) 0.0491(12) Uani 1 1 d . U . . .
O16 O 0.0957(8) 0.4391(3) 0.20083(18) 0.091(2) Uani 1 1 d . U . . .
O17 O -0.0142(8) 0.3777(5) 0.1236(2) 0.105(2) Uani 1 1 d D U . . .
O18 O -0.2021(10) 0.3391(8) 0.1491(4) 0.167(4) Uani 1 1 d D U . . .
O19 O -0.2668(7) 0.3098(6) 0.2214(3) 0.110(3) Uani 1 1 d . U . . .
O20 O -0.2643(7) 0.1981(4) 0.2501(3) 0.098(2) Uani 1 1 d . U . . .
N1 N -0.3665(7) -0.3454(4) 0.0148(3) 0.070(2) Uani 1 1 d . U . . .
H1A H -0.3098 -0.3674 0.0147 0.085 Uiso 1 1 calc R . . . .
H1B H -0.4141 -0.3615 0.0336 0.085 Uiso 1 1 calc R . . . .
N2 N -0.4061(6) -0.2444(4) -0.0155(3) 0.0656(19) Uani 1 1 d . U . . .
H2A H -0.4442 -0.2088 -0.0077 0.079 Uiso 1 1 calc R . . . .
H2B H -0.3653 -0.2352 -0.0379 0.079 Uiso 1 1 calc R . . . .
N3 N -0.2659(6) -0.1375(3) 0.0548(2) 0.0520(15) Uani 1 1 d . U . . .
N4 N -0.0802(6) 0.2152(4) 0.1558(2) 0.0562(16) Uani 1 1 d . U . . .
N5 N 0.0082(6) 0.2879(3) 0.2218(2) 0.0539(16) Uani 1 1 d . U . . .
N6 N 0.1959(5) 0.2862(3) 0.41712(17) 0.0417(13) Uani 1 1 d . U . . .
N7 N 0.2662(6) 0.3805(3) 0.50162(19) 0.0519(16) Uani 1 1 d . U . . .
H7A H 0.3120 0.4083 0.4868 0.062 Uiso 1 1 calc R . . . .
H7B H 0.2010 0.3931 0.5015 0.062 Uiso 1 1 calc R . . . .
N8 N 0.2879(7) 0.2723(4) 0.5293(2) 0.066(2) Uani 1 1 d . U . . .
H8A H 0.2403 0.2334 0.5358 0.079 Uiso 1 1 calc R . . . .
H8B H 0.3559 0.2638 0.5298 0.079 Uiso 1 1 calc R . . . .
N9 N 0.2259(5) 0.1773(3) 0.44568(18) 0.0473(14) Uani 1 1 d . U . . .
N10 N 0.1584(6) -0.1613(3) 0.3238(2) 0.0544(16) Uani 1 1 d . U . . .
N11 N 0.0770(6) -0.2353(3) 0.2574(2) 0.0533(15) Uani 1 1 d . U . . .
N12 N -0.2244(6) -0.2451(3) 0.0836(2) 0.0572(16) Uani 1 1 d . U . . .
N13 N -0.1707(6) 0.3179(5) 0.3683(2) 0.068(2) Uani 1 1 d . U . . .
N14 N -0.0888(12) -0.1822(7) 0.4579(4) 0.118(4) Uani 1 1 d . U . . .
N15 N -0.1039(10) 0.1213(11) 0.4209(4) 0.149(6) Uani 1 1 d . U . . .
N16 N 0.5669(13) 0.4351(11) 0.1257(5) 0.172(8) Uani 1 1 d . U . . .
N17 N 0.0980(12) 0.0669(8) 0.0434(4) 0.126(4) Uani 1 1 d . U . . .
N18 N 0.3671(9) -0.1872(7) 0.2544(6) 0.142(6) Uani 1 1 d . U . . .
C1 C -0.4197(10) -0.3647(6) -0.0286(4) 0.085(3) Uani 1 1 d . U . . .
H1C H -0.3697 -0.3641 -0.0490 0.102 Uiso 1 1 calc R . . . .
H1D H -0.4654 -0.4117 -0.0353 0.102 Uiso 1 1 calc R . . . .
C2 C -0.4772(9) -0.3145(6) -0.0297(4) 0.084(3) Uani 1 1 d . U . . .
H2C H -0.5317 -0.3184 -0.0114 0.100 Uiso 1 1 calc R . . . .
H2D H -0.5082 -0.3226 -0.0582 0.100 Uiso 1 1 calc R . . . .
C3 C -0.3230(8) -0.1018(6) 0.0766(4) 0.088(4) Uani 1 1 d . U . . .
H3 H -0.3896 -0.1248 0.0797 0.106 Uiso 1 1 calc R . . . .
C4 C -0.2888(8) -0.0318(5) 0.0950(4) 0.087(4) Uani 1 1 d . U . . .
H4 H -0.3334 -0.0076 0.1094 0.104 Uiso 1 1 calc R . . . .
C5 C -0.1932(6) 0.0033(4) 0.0929(2) 0.0475(16) Uani 1 1 d . U . . .
C6 C -0.1342(8) -0.0345(5) 0.0694(3) 0.070(3) Uani 1 1 d . U . . .
H6 H -0.0670 -0.0129 0.0661 0.084 Uiso 1 1 calc R . . . .
C7 C -0.1739(8) -0.1034(5) 0.0511(3) 0.065(2) Uani 1 1 d . U . . .
H7 H -0.1328 -0.1283 0.0347 0.078 Uiso 1 1 calc R . . . .
C8 C -0.1539(7) 0.0778(4) 0.1140(2) 0.0490(17) Uani 1 1 d . U . . .
C9 C -0.2091(7) 0.1135(4) 0.1414(2) 0.0512(18) Uani 1 1 d . U . . .
H9 H -0.2748 0.0908 0.1458 0.061 Uiso 1 1 calc R . . . .
C10 C -0.1681(7) 0.1819(5) 0.1621(3) 0.057(2) Uani 1 1 d . U . . .
H10 H -0.2053 0.2053 0.1815 0.069 Uiso 1 1 calc R . . . .
C11 C -0.0208(8) 0.1818(5) 0.1290(2) 0.061(2) Uani 1 1 d . U . . .
H11 H 0.0445 0.2061 0.1252 0.073 Uiso 1 1 calc R . . . .
C12 C -0.0578(7) 0.1144(4) 0.1086(2) 0.057(2) Uani 1 1 d . U . . .
H12 H -0.0180 0.0913 0.0903 0.068 Uiso 1 1 calc R . . . .
C13 C -0.0335(9) 0.2871(4) 0.1798(3) 0.062(2) Uani 1 1 d . U . . .
H13A H -0.0845 0.3143 0.1826 0.075 Uiso 1 1 calc R . . . .
H13B H 0.0213 0.3082 0.1653 0.075 Uiso 1 1 calc R . . . .
C14 C -0.0488(7) 0.2990(4) 0.2533(3) 0.0542(18) Uani 1 1 d . U . . .
H14 H -0.1130 0.3072 0.2488 0.065 Uiso 1 1 calc R . . . .
C15 C -0.0143(6) 0.2983(4) 0.2917(2) 0.0481(16) Uani 1 1 d . U . . .
H15 H -0.0552 0.3046 0.3138 0.058 Uiso 1 1 calc R . . . .
C16 C 0.0824(6) 0.2882(3) 0.2982(2) 0.0455(16) Uani 1 1 d . U . . .
C17 C 0.1397(7) 0.2788(4) 0.2648(2) 0.0496(17) Uani 1 1 d . U . . .
H17 H 0.2058 0.2730 0.2684 0.060 Uiso 1 1 calc R . . . .
C18 C 0.1001(7) 0.2780(4) 0.2266(2) 0.0531(18) Uani 1 1 d . U . . .
H18 H 0.1382 0.2705 0.2036 0.064 Uiso 1 1 calc R . . . .
C19 C 0.1233(6) 0.2882(4) 0.3392(2) 0.0441(15) Uani 1 1 d . U . . .
C20 C 0.2232(6) 0.2989(4) 0.3500(2) 0.0521(19) Uani 1 1 d . U . . .
H20 H 0.2695 0.3077 0.3306 0.062 Uiso 1 1 calc R . . . .
C21 C 0.2597(6) 0.2974(4) 0.3882(2) 0.0512(18) Uani 1 1 d . U . . .
H21 H 0.3301 0.3043 0.3945 0.061 Uiso 1 1 calc R . . . .
C22 C 0.0966(7) 0.2753(4) 0.4072(2) 0.0523(18) Uani 1 1 d . U . . .
H22 H 0.0517 0.2664 0.4270 0.063 Uiso 1 1 calc R . . . .
C23 C 0.0571(7) 0.2764(5) 0.3691(3) 0.0547(19) Uani 1 1 d . U . . .
H23 H -0.0135 0.2692 0.3632 0.066 Uiso 1 1 calc R . . . .
C24 C 0.3105(13) 0.3948(6) 0.5444(3) 0.095(4) Uani 1 1 d . U . . .
H24A H 0.3846 0.4116 0.5454 0.114 Uiso 1 1 calc R . . . .
H24B H 0.2856 0.4324 0.5620 0.114 Uiso 1 1 calc R . . . .
C25 C 0.2893(14) 0.3383(6) 0.5609(3) 0.101(4) Uani 1 1 d . U . . .
H25A H 0.2229 0.3345 0.5720 0.121 Uiso 1 1 calc R . . . .
H25B H 0.3410 0.3461 0.5841 0.121 Uiso 1 1 calc R . . . .
C26 C 0.3064(7) 0.1540(4) 0.4300(3) 0.0548(19) Uani 1 1 d . U . . .
H26 H 0.3716 0.1849 0.4350 0.066 Uiso 1 1 calc R . . . .
C27 C 0.2941(6) 0.0873(4) 0.4073(2) 0.0501(18) Uani 1 1 d . U . . .
H27 H 0.3506 0.0719 0.3970 0.060 Uiso 1 1 calc R . . . .
C28 C 0.1981(6) 0.0417(4) 0.3992(2) 0.0479(17) Uani 1 1 d . U . . .
C29 C 0.1175(7) 0.0662(4) 0.4166(2) 0.0550(19) Uani 1 1 d . U . . .
H29 H 0.0514 0.0366 0.4126 0.066 Uiso 1 1 calc R . . . .
C30 C 0.1366(7) 0.1332(4) 0.4391(3) 0.056(2) Uani 1 1 d . U . . .
H30 H 0.0820 0.1493 0.4510 0.067 Uiso 1 1 calc R . . . .
C31 C 0.1835(6) -0.0287(4) 0.3730(2) 0.0474(17) Uani 1 1 d . U . . .
C32 C 0.1002(7) -0.0823(4) 0.3750(2) 0.0520(18) Uani 1 1 d . U . . .
H32 H 0.0533 -0.0731 0.3944 0.062 Uiso 1 1 calc R . . . .
C33 C 0.0867(8) -0.1478(4) 0.3492(2) 0.057(2) Uani 1 1 d . U . . .
H33 H 0.0281 -0.1830 0.3491 0.068 Uiso 1 1 calc R . . . .
C34 C 0.2387(7) -0.1127(4) 0.3210(3) 0.055(2) Uani 1 1 d . U . . .
H34 H 0.2861 -0.1242 0.3023 0.066 Uiso 1 1 calc R . . . .
C35 C 0.2535(7) -0.0454(4) 0.3454(3) 0.057(2) Uani 1 1 d . U . . .
H35 H 0.3108 -0.0108 0.3434 0.069 Uiso 1 1 calc R . . . .
C36 C 0.1421(8) -0.2315(4) 0.2950(2) 0.060(2) Uani 1 1 d . U . . .
H36A H 0.1087 -0.2667 0.3084 0.072 Uiso 1 1 calc R . . . .
H36B H 0.2076 -0.2404 0.2872 0.072 Uiso 1 1 calc R . . . .
C37 C -0.0230(8) -0.2554(4) 0.2566(3) 0.0575(19) Uani 1 1 d . U . . .
H37 H -0.0515 -0.2677 0.2796 0.069 Uiso 1 1 calc R . . . .
C38 C -0.0857(8) -0.2587(4) 0.2229(2) 0.058(2) Uani 1 1 d . U . . .
H38 H -0.1569 -0.2738 0.2221 0.070 Uiso 1 1 calc R . . . .
C39 C -0.0401(7) -0.2387(4) 0.1893(2) 0.0543(18) Uani 1 1 d . U . . .
C40 C 0.0638(7) -0.2184(4) 0.1913(3) 0.0573(19) Uani 1 1 d . U . . .
H40 H 0.0955 -0.2052 0.1691 0.069 Uiso 1 1 calc R . . . .
C41 C 0.1203(8) -0.2175(4) 0.2258(3) 0.059(2) Uani 1 1 d . U . . .
H41 H 0.1918 -0.2038 0.2273 0.071 Uiso 1 1 calc R . . . .
C42 C -0.1047(7) -0.2417(4) 0.1524(2) 0.0563(18) Uani 1 1 d . U . . .
C43 C -0.2002(8) -0.2301(6) 0.1556(3) 0.073(2) Uani 1 1 d . U . . .
H43 H -0.2259 -0.2212 0.1817 0.087 Uiso 1 1 calc R . . . .
C44 C -0.2582(9) -0.2318(6) 0.1203(3) 0.076(3) Uani 1 1 d . U . . .
H44 H -0.3230 -0.2231 0.1227 0.091 Uiso 1 1 calc R . . . .
C45 C -0.1329(8) -0.2532(4) 0.0802(2) 0.0570(19) Uani 1 1 d . U . . .
H45 H -0.1081 -0.2595 0.0539 0.068 Uiso 1 1 calc R . . . .
C46 C -0.0716(7) -0.2529(4) 0.1134(2) 0.0533(18) Uani 1 1 d . U . . .
H46 H -0.0064 -0.2603 0.1097 0.064 Uiso 1 1 calc R . . . .
C47 C -0.2059(8) 0.0973(5) 0.2504(3) 0.066(2) Uani 1 1 d . U . . .
C48 C -0.2520(8) 0.0325(5) 0.2371(3) 0.070(2) Uani 1 1 d . U . . .
H48 H -0.3181 0.0169 0.2442 0.084 Uiso 1 1 calc R . . . .
C49 C -0.0847(7) 0.0357(4) 0.2052(3) 0.0522(17) Uani 1 1 d . U . . .
C50 C -0.0075(7) 0.0226(4) 0.1849(3) 0.0539(18) Uani 1 1 d . U . . .
C51 C 0.1570(8) 0.0333(5) 0.1511(3) 0.065(2) Uani 1 1 d . U . . .
H51 H 0.2205 0.0508 0.1424 0.078 Uiso 1 1 calc R . . . .
C52 C 0.1102(7) -0.0336(5) 0.1369(3) 0.063(2) Uani 1 1 d . U . . .
C53 C 0.1508(8) -0.0866(6) 0.1078(3) 0.079(3) Uani 1 1 d . U . . .
H53A H 0.1431 -0.1287 0.1172 0.095 Uiso 0.705(18) 1 calc R . P A 1
H53B H 0.2228 -0.0682 0.1050 0.095 Uiso 0.705(18) 1 calc R . P A 1
H53C H 0.2006 -0.0604 0.0936 0.095 Uiso 0.295(18) 1 calc R . P A 2
H53D H 0.1902 -0.1045 0.1257 0.095 Uiso 0.295(18) 1 calc R . P A 2
C54 C 0.1172(11) -0.1509(8) 0.0386(4) 0.100(4) Uani 1 1 d . U . . .
H54A H 0.1126 -0.1918 0.0490 0.120 Uiso 0.705(18) 1 calc R . P A 1
H54B H 0.1887 -0.1324 0.0350 0.120 Uiso 0.705(18) 1 calc R . P A 1
H54C H 0.1597 -0.1841 0.0346 0.120 Uiso 0.295(18) 1 calc R . P A 2
H54D H 0.1636 -0.1063 0.0388 0.120 Uiso 0.295(18) 1 calc R . P A 2
C55 C 0.0559(8) -0.1709(6) -0.0010(3) 0.072(2) Uani 1 1 d . U . . .
H55A H 0.0558 -0.1296 -0.0104 0.087 Uiso 1 1 calc R . . . .
H55B H 0.0842 -0.2025 -0.0219 0.087 Uiso 1 1 calc R . . . .
C56 C -0.1099(10) -0.2429(6) -0.0334(3) 0.080(3) Uani 1 1 d . U . . .
H56A H -0.1790 -0.2378 -0.0290 0.097 Uiso 1 1 calc R . . . .
H56B H -0.0878 -0.2235 -0.0564 0.097 Uiso 1 1 calc R . . . .
C57 C -0.1118(11) -0.3141(6) -0.0445(3) 0.088(3) Uani 1 1 d . U . . .
H57A H -0.0431 -0.3196 -0.0493 0.105 Uiso 1 1 calc R . . . .
H57B H -0.1564 -0.3381 -0.0705 0.105 Uiso 1 1 calc R . . . .
C58 C -0.1302(12) -0.4113(6) -0.0182(3) 0.088(3) Uani 1 1 d . U . . .
H58A H -0.0615 -0.4110 -0.0263 0.105 Uiso 1 1 calc R . . . .
H58B H -0.1795 -0.4456 -0.0403 0.105 Uiso 1 1 calc R . . . .
C59 C -0.1411(10) -0.4294(5) 0.0208(3) 0.079(2) Uani 1 1 d . U . . .
H59A H -0.0934 -0.3944 0.0431 0.094 Uiso 1 1 calc R . . . .
H59B H -0.1268 -0.4748 0.0182 0.094 Uiso 1 1 calc R . . . .
C60 C -0.2832(11) -0.4762(6) 0.0546(4) 0.088(3) Uani 1 1 d . U . . .
H60A H -0.2548 -0.5169 0.0472 0.105 Uiso 1 1 calc R . . . .
H60B H -0.3574 -0.4929 0.0482 0.105 Uiso 1 1 calc R . . . .
C61 C -0.2589(10) -0.4422(6) 0.1004(4) 0.084(3) Uani 1 1 d . U . . .
H61A H -0.2838 -0.4000 0.1077 0.100 Uiso 1 1 calc R . . . .
H61B H -0.2943 -0.4739 0.1157 0.100 Uiso 1 1 calc R . . . .
C62 C -0.1214(9) -0.4195(4) 0.1519(3) 0.070(2) Uani 1 1 d . U . . .
C63 C -0.1818(10) -0.4290(5) 0.1825(3) 0.079(3) Uani 1 1 d . U . . .
H63 H -0.2529 -0.4370 0.1777 0.095 Uiso 1 1 calc R . . . .
C64 C -0.1364(10) -0.4269(5) 0.2220(3) 0.078(3) Uani 1 1 d . U . . .
H64 H -0.1785 -0.4367 0.2426 0.094 Uiso 1 1 calc R . . . .
C65 C -0.0350(10) -0.4113(5) 0.2307(3) 0.075(2) Uani 1 1 d . U . . .
H65 H -0.0074 -0.4098 0.2573 0.090 Uiso 1 1 calc R . . . .
C66 C 0.0305(9) -0.3971(4) 0.2008(3) 0.069(2) Uani 1 1 d . U . . .
C67 C 0.1385(9) -0.3786(5) 0.2079(3) 0.072(2) Uani 1 1 d . U . . .
C68 C 0.1953(10) -0.3658(5) 0.1778(4) 0.079(2) Uani 1 1 d . U . . .
H68 H 0.2667 -0.3535 0.1834 0.095 Uiso 1 1 calc R . . . .
C69 C 0.1542(10) -0.3699(5) 0.1397(3) 0.076(2) Uani 1 1 d . U . . .
H69 H 0.1968 -0.3608 0.1191 0.091 Uiso 1 1 calc R . . . .
C70 C 0.0486(9) -0.3875(5) 0.1304(3) 0.067(2) Uani 1 1 d . U . . .
H70 H 0.0212 -0.3905 0.1035 0.081 Uiso 1 1 calc R . . . .
C71 C -0.0171(9) -0.4008(4) 0.1599(3) 0.0640(19) Uani 1 1 d . U . . .
C72 C 0.2817(10) -0.3628(6) 0.2560(4) 0.086(3) Uani 1 1 d . U . . .
H72A H 0.3078 -0.3970 0.2359 0.103 Uiso 1 1 calc R . . . .
H72B H 0.3153 -0.3161 0.2541 0.103 Uiso 1 1 calc R . . . .
C73 C 0.3011(11) -0.3679(6) 0.2974(4) 0.089(3) Uani 1 1 d . U . . .
H73A H 0.3739 -0.3637 0.3036 0.107 Uiso 1 1 calc R . . . .
H73B H 0.2629 -0.4134 0.2997 0.107 Uiso 1 1 calc R . . . .
C74 C 0.2688(11) -0.3228(7) 0.3664(4) 0.089(3) Uani 1 1 d . U . . .
H74A H 0.3386 -0.3138 0.3792 0.107 Uiso 1 1 calc R . . . .
H74B H 0.2334 -0.3711 0.3646 0.107 Uiso 1 1 calc R . . . .
C75 C 0.2168(10) -0.2758(7) 0.3917(4) 0.088(3) Uani 1 1 d . U . . .
H75A H 0.2095 -0.2871 0.4184 0.106 Uiso 1 1 calc R . . . .
H75B H 0.2606 -0.2284 0.3977 0.106 Uiso 1 1 calc R . . . .
C76 C 0.0541(10) -0.3417(6) 0.3654(3) 0.079(3) Uani 1 1 d . U . . .
H76A H 0.0715 -0.3670 0.3847 0.094 Uiso 1 1 calc R . . . .
H76B H 0.0600 -0.3680 0.3369 0.094 Uiso 1 1 calc R . . . .
C77 C -0.0530(10) -0.3333(6) 0.3694(4) 0.082(3) Uani 1 1 d . U . . .
H77A H -0.1002 -0.3795 0.3641 0.099 Uiso 1 1 calc R . . . .
H77B H -0.0571 -0.3070 0.3980 0.099 Uiso 1 1 calc R . . . .
C78 C -0.1825(10) -0.2851(6) 0.3475(3) 0.082(3) Uani 1 1 d . U . . .
H78A H -0.2318 -0.3293 0.3458 0.098 Uiso 1 1 calc R . . . .
H78B H -0.1792 -0.2543 0.3756 0.098 Uiso 1 1 calc R . . . .
C79 C -0.2159(10) -0.2555(6) 0.3193(4) 0.088(3) Uani 1 1 d . U . . .
H79A H -0.2854 -0.2516 0.3239 0.105 Uiso 1 1 calc R . . . .
H79B H -0.2179 -0.2857 0.2911 0.105 Uiso 1 1 calc R . . . .
C80 C -0.1961(8) -0.1453(6) 0.3069(4) 0.079(3) Uani 1 1 d . U . . .
H80A H -0.2536 -0.1371 0.3226 0.095 Uiso 1 1 calc R . . . .
H80B H -0.2230 -0.1694 0.2778 0.095 Uiso 1 1 calc R . . . .
C81 C -0.1242(7) -0.0765(5) 0.3088(3) 0.065(2) Uani 1 1 d . U . . .
C82 C -0.1244(8) -0.0155(6) 0.3306(3) 0.070(2) Uani 1 1 d . U . . .
H82 H -0.1763 -0.0094 0.3481 0.084 Uiso 1 1 calc R . . . .
C83 C 0.0351(7) 0.0063(4) 0.2948(2) 0.0506(17) Uani 1 1 d . U . . .
C84 C 0.1276(7) 0.0332(4) 0.2835(2) 0.0512(17) Uani 1 1 d . U . . .
C85 C 0.2922(8) 0.0472(5) 0.2505(3) 0.069(2) Uani 1 1 d . U . . .
H85 H 0.3473 0.0385 0.2356 0.083 Uiso 1 1 calc R . . . .
C86 C 0.2944(7) 0.1112(5) 0.2724(3) 0.060(2) Uani 1 1 d . U . . .
C87 C 0.3722(8) 0.1749(5) 0.2735(3) 0.065(2) Uani 1 1 d . U . . .
H87A H 0.4279 0.1616 0.2583 0.078 Uiso 1 1 calc R . . . .
H87B H 0.3422 0.2020 0.2587 0.078 Uiso 1 1 calc R . . . .
C88 C 0.4656(7) 0.1843(5) 0.3370(3) 0.063(2) Uani 1 1 d . U . . .
H88A H 0.4970 0.1519 0.3180 0.076 Uiso 1 1 calc R . . . .
H88B H 0.4169 0.1578 0.3515 0.076 Uiso 1 1 calc R . . . .
C89 C 0.5443(7) 0.2376(5) 0.3673(3) 0.066(2) Uani 1 1 d . U . . .
H89A H 0.5914 0.2157 0.3786 0.080 Uiso 1 1 calc R . . . .
H89B H 0.5833 0.2708 0.3538 0.080 Uiso 1 1 calc R . . . .
C90 C 0.5677(7) 0.3281(5) 0.4286(3) 0.063(2) Uani 1 1 d . U . . .
H90A H 0.5995 0.3625 0.4143 0.076 Uiso 1 1 calc R . . . .
H90B H 0.6209 0.3099 0.4390 0.076 Uiso 1 1 calc R . . . .
C91 C 0.5156(7) 0.3614(5) 0.4640(3) 0.065(2) Uani 1 1 d . U . . .
H91A H 0.4821 0.3260 0.4773 0.078 Uiso 1 1 calc R . . . .
H91B H 0.5668 0.3969 0.4848 0.078 Uiso 1 1 calc R . . . .
C92 C 0.4848(7) 0.4548(5) 0.4399(3) 0.0584(19) Uani 1 1 d . U . . .
H92A H 0.5305 0.4455 0.4183 0.070 Uiso 1 1 calc R . . . .
H92B H 0.5243 0.4907 0.4642 0.070 Uiso 1 1 calc R . . . .
C93 C 0.4012(7) 0.4788(4) 0.4242(3) 0.0553(19) Uani 1 1 d . U . . .
H93A H 0.4288 0.5221 0.4167 0.066 Uiso 1 1 calc R . . . .
H93B H 0.3639 0.4436 0.3991 0.066 Uiso 1 1 calc R . . . .
C94 C 0.2702(7) 0.5323(5) 0.4496(3) 0.059(2) Uani 1 1 d . U . . .
H94A H 0.3102 0.5704 0.4399 0.071 Uiso 1 1 calc R . . . .
H94B H 0.2490 0.5532 0.4767 0.071 Uiso 1 1 calc R . . . .
C95 C 0.1768(7) 0.4969(5) 0.4197(2) 0.0550(19) Uani 1 1 d . U . . .
H95A H 0.1394 0.4551 0.4268 0.066 Uiso 1 1 calc R . . . .
H95B H 0.1318 0.5282 0.4210 0.066 Uiso 1 1 calc R . . . .
C96 C 0.1399(7) 0.4703(4) 0.3466(2) 0.0486(16) Uani 1 1 d . U . . .
C97 C 0.0437(7) 0.4743(4) 0.3489(2) 0.0539(18) Uani 1 1 d . U . . .
H97 H 0.0176 0.4804 0.3749 0.065 Uiso 1 1 calc R . . . .
C98 C -0.0196(9) 0.4698(5) 0.3138(3) 0.065(2) Uani 1 1 d . U . . .
H98 H -0.0868 0.4740 0.3160 0.078 Uiso 1 1 calc R . . . .
C99 C 0.0201(10) 0.4588(4) 0.2751(2) 0.069(2) Uani 1 1 d . U . . .
H99 H -0.0219 0.4548 0.2510 0.083 Uiso 1 1 calc R . . . .
C100 C 0.1193(9) 0.4537(4) 0.2714(2) 0.0632(19) Uani 1 1 d . U . . .
C101 C 0.1650(11) 0.4424(4) 0.2328(3) 0.077(2) Uani 1 1 d . U . . .
C102 C 0.2621(11) 0.4363(5) 0.2309(3) 0.083(3) Uani 1 1 d . U . . .
H102 H 0.2894 0.4291 0.2051 0.099 Uiso 1 1 calc R . . . .
C103 C 0.3203(10) 0.4406(5) 0.2660(3) 0.077(3) Uani 1 1 d . U . . .
H103 H 0.3880 0.4372 0.2645 0.092 Uiso 1 1 calc R . . . .
C104 C 0.2800(8) 0.4499(4) 0.3039(3) 0.062(2) Uani 1 1 d . U . . .
H104 H 0.3196 0.4509 0.3279 0.074 Uiso 1 1 calc R . . . .
C105 C 0.1809(7) 0.4577(4) 0.3068(2) 0.0529(17) Uani 1 1 d . U . . .
C106 C 0.1391(14) 0.4406(5) 0.1612(3) 0.104(4) Uani 1 1 d . U . . .
H10A H 0.1962 0.4818 0.1653 0.125 Uiso 1 1 calc R . . . .
H10B H 0.1637 0.3989 0.1502 0.125 Uiso 1 1 calc R . . . .
C107 C 0.0602(15) 0.4427(6) 0.1338(3) 0.118(4) Uani 1 1 d . U . . .
H10C H 0.0873 0.4516 0.1084 0.142 Uiso 1 1 calc R . . . .
H10D H 0.0292 0.4804 0.1469 0.142 Uiso 1 1 calc R . . . .
C108 C -0.1073(10) 0.3798(9) 0.1035(5) 0.145(4) Uani 1 1 d D U . . .
H10E H -0.1232 0.4240 0.1168 0.174 Uiso 1 1 calc R . . . .
H10F H -0.0985 0.3782 0.0743 0.174 Uiso 1 1 calc R . . . .
C109 C -0.1909(17) 0.3240(11) 0.1048(5) 0.198(5) Uani 1 1 d D U . . .
H10G H -0.1753 0.2788 0.0943 0.238 Uiso 1 1 calc R . . . .
H10H H -0.2525 0.3245 0.0888 0.238 Uiso 1 1 calc R . . . .
C110 C -0.3067(12) 0.3357(14) 0.1558(5) 0.172(5) Uani 1 1 d D U . . .
H11A H -0.3353 0.3664 0.1434 0.206 Uiso 1 1 calc R . . . .
H11B H -0.3506 0.2881 0.1472 0.206 Uiso 1 1 calc R . . . .
C111 C -0.2812(18) 0.3624(11) 0.1999(5) 0.149(4) Uani 1 1 d D U . . .
H11C H -0.3354 0.3829 0.2120 0.178 Uiso 1 1 calc R . . . .
H11D H -0.2183 0.3999 0.2055 0.178 Uiso 1 1 calc R . . . .
C112 C -0.3482(12) 0.2798(9) 0.2367(5) 0.111(3) Uani 1 1 d . U . . .
H11E H -0.3957 0.2461 0.2138 0.133 Uiso 1 1 calc R . . . .
H11F H -0.3825 0.3152 0.2504 0.133 Uiso 1 1 calc R . . . .
C113 C -0.3240(12) 0.2460(7) 0.2650(5) 0.106(4) Uani 1 1 d . U . . .
H11G H -0.3874 0.2209 0.2731 0.128 Uiso 1 1 calc R . . . .
H11H H -0.2868 0.2810 0.2902 0.128 Uiso 1 1 calc R . . . .
C114 C -0.2483(11) 0.1537(6) 0.2743(4) 0.094(3) Uani 1 1 d . U . . .
H11I H -0.3131 0.1334 0.2835 0.113 Uiso 1 1 calc R . . . .
H11J H -0.2012 0.1810 0.2991 0.113 Uiso 1 1 calc R . . . .
C115 C -0.1690(7) 0.3682(6) 0.3906(3) 0.065(2) Uani 1 1 d . U . . .
C116 C -0.1644(9) 0.4344(6) 0.4229(3) 0.079(3) Uani 1 1 d . U . . .
H11K H -0.1852 0.4242 0.4486 0.118 Uiso 1 1 calc GR . . . .
H11L H -0.2098 0.4585 0.4133 0.118 Uiso 1 1 calc GR . . . .
H11M H -0.0952 0.4636 0.4279 0.118 Uiso 1 1 calc GR . . . .
C117 C 0.0007(13) -0.1716(7) 0.4627(4) 0.096(4) Uani 1 1 d . U . . .
C118 C 0.1067(12) -0.1573(8) 0.4692(5) 0.111(4) Uani 1 1 d . U . . .
H11N H 0.1272 -0.1508 0.4984 0.166 Uiso 1 1 calc GR . . . .
H11O H 0.1372 -0.1153 0.4615 0.166 Uiso 1 1 calc GR . . . .
H11P H 0.1294 -0.1960 0.4523 0.166 Uiso 1 1 calc GR . . . .
C119 C -0.1647(13) 0.1469(9) 0.4191(5) 0.109(4) Uani 1 1 d . U . . .
C120 C -0.2433(13) 0.1806(9) 0.4200(9) 0.159(9) Uani 1 1 d . U . . .
H12A H -0.2982 0.1591 0.4337 0.239 Uiso 1 1 calc GR . . . .
H12B H -0.2685 0.1767 0.3916 0.239 Uiso 1 1 calc GR . . . .
H12C H -0.2175 0.2294 0.4351 0.239 Uiso 1 1 calc GR . . . .
C121 C 0.5512(14) 0.4481(12) 0.1580(6) 0.138(6) Uani 1 1 d . U . . .
C122 C 0.5277(18) 0.4665(13) 0.2001(6) 0.152(7) Uani 1 1 d . U . . .
H12D H 0.4947 0.4247 0.2076 0.228 Uiso 1 1 calc GR . . . .
H12E H 0.4824 0.4972 0.2029 0.228 Uiso 1 1 calc GR . . . .
H12F H 0.5901 0.4902 0.2185 0.228 Uiso 1 1 calc GR . . . .
C123 C 0.1766(15) 0.0604(8) 0.0414(5) 0.122(4) Uani 1 1 d . U . . .
C124 C 0.2727(17) 0.0548(12) 0.0409(8) 0.161(7) Uani 1 1 d . U . . .
H12G H 0.3124 0.0896 0.0290 0.242 Uiso 1 1 calc GR . . . .
H12H H 0.2736 0.0087 0.0241 0.242 Uiso 1 1 calc GR . . . .
H12I H 0.3019 0.0620 0.0692 0.242 Uiso 1 1 calc GR . . . .
C125 C 0.4383(17) -0.1657(15) 0.2348(7) 0.161(8) Uani 1 1 d . U . . .
C126 C 0.526(2) -0.1303(18) 0.2125(9) 0.254(15) Uani 1 1 d . U . . .
H12J H 0.5023 -0.0996 0.1990 0.382 Uiso 1 1 calc GR . . . .
H12K H 0.5468 -0.1659 0.1918 0.382 Uiso 1 1 calc GR . . . .
H12L H 0.5837 -0.1036 0.2329 0.382 Uiso 1 1 calc GR . . . .
F37 F 0.2931(9) 0.2350(5) 0.0906(3) 0.0633(8) Uani 0.477(5) 1 d . U P B 4
F38 F 0.1995(8) 0.2886(5) 0.1410(4) 0.0633(8) Uani 0.477(5) 1 d . U P B 4
F39 F 0.3362(9) 0.3560(4) 0.1333(3) 0.0633(8) Uani 0.477(5) 1 d . U P B 4
C1S C 0.2931(9) 0.2852(5) 0.1280(4) 0.0633(8) Uani 0.477(5) 1 d . U P B 4
C2S C 0.3445(10) 0.2450(8) 0.1625(4) 0.0633(8) Uani 0.477(5) 1 d . U P B 4
O21 O 0.4405(9) 0.2279(7) 0.1558(4) 0.0633(8) Uani 0.477(5) 1 d . U P B 4
O22 O 0.3396(11) 0.2781(7) 0.2059(3) 0.0633(8) Uani 0.477(5) 1 d . U P B 4
F37A F 0.4527(7) 0.2687(5) 0.1625(3) 0.0633(8) Uani 0.523(5) 1 d . U P B 3
F38A F 0.3542(8) 0.3098(5) 0.2060(3) 0.0633(8) Uani 0.523(5) 1 d . U P B 3
F39A F 0.3066(8) 0.1980(4) 0.1692(3) 0.0633(8) Uani 0.523(5) 1 d . U P B 3
C1SA C 0.3525(8) 0.2647(4) 0.1675(3) 0.0633(8) Uani 0.523(5) 1 d . U P B 3
C2SA C 0.2861(8) 0.2872(8) 0.1286(4) 0.0633(8) Uani 0.523(5) 1 d . U P B 3
O21A O 0.3270(10) 0.2620(6) 0.0905(3) 0.0633(8) Uani 0.523(5) 1 d . U P B 3
O22A O 0.1840(9) 0.2690(6) 0.1395(4) 0.0633(8) Uani 0.523(5) 1 d . U P B 3
P1 P -0.0218(2) 0.36807(14) 0.50779(7) 0.0672(6) Uani 1 1 d . U . . .
F1 F 0.0612(6) 0.3993(4) 0.4818(3) 0.116(2) Uani 1 1 d . U . . .
F2 F -0.1054(6) 0.3367(5) 0.5324(3) 0.122(3) Uani 1 1 d . U . . .
F3 F -0.0927(9) 0.3314(5) 0.4670(3) 0.143(3) Uani 1 1 d . U . . .
F4 F 0.0243(6) 0.3036(4) 0.5031(2) 0.101(2) Uani 1 1 d . U . . .
F5 F 0.0456(8) 0.4060(4) 0.5494(2) 0.128(3) Uani 1 1 d . U . . .
F6 F -0.0651(6) 0.4340(4) 0.5117(2) 0.0974(19) Uani 1 1 d . U . . .
P2 P 0.6638(3) 0.48124(18) 0.32762(9) 0.0941(10) Uani 1 1 d . U . . .
F7 F 0.689(2) 0.5315(10) 0.3050(5) 0.299(8) Uani 1 1 d . U . . .
F8 F 0.6497(14) 0.4191(7) 0.3426(6) 0.242(6) Uani 1 1 d . U . . .
F9 F 0.5767(8) 0.4411(6) 0.2927(3) 0.134(3) Uani 1 1 d . U . . .
F10 F 0.7261(11) 0.4451(13) 0.3011(6) 0.284(7) Uani 1 1 d . U . . .
F11 F 0.7484(10) 0.5243(5) 0.3630(3) 0.153(4) Uani 1 1 d . U . . .
F12 F 0.5870(16) 0.5136(12) 0.3530(6) 0.288(7) Uani 1 1 d . U . . .
P3 P 0.1927(4) -0.3398(3) 0.02241(15) 0.1264(14) Uani 1 1 d . U . . .
F13 F 0.1185(11) -0.4046(7) 0.0088(7) 0.241(6) Uani 1 1 d . U . . .
F14 F 0.2729(16) -0.2685(8) 0.0260(7) 0.237(6) Uani 1 1 d . U . . .
F15 F 0.1330(15) -0.3113(9) -0.0060(4) 0.229(5) Uani 1 1 d . U . . .
F16 F 0.2460(14) -0.3707(9) -0.0173(4) 0.206(5) Uani 1 1 d . U . . .
F17 F 0.2595(10) -0.3636(9) 0.0486(4) 0.184(4) Uani 1 1 d . U . . .
F18 F 0.1439(12) -0.3038(6) 0.0589(4) 0.172(4) Uani 1 1 d . U . . .
P4 P -0.4365(3) 0.00541(18) 0.33486(14) 0.1038(11) Uani 1 1 d . U . . .
F19 F -0.4879(15) 0.0180(8) 0.2988(4) 0.217(5) Uani 1 1 d . U . . .
F20 F -0.3677(7) -0.0086(6) 0.3694(4) 0.146(3) Uani 1 1 d . U . . .
F21 F -0.5247(7) -0.0575(5) 0.3356(5) 0.158(4) Uani 1 1 d . U . . .
F22 F -0.3856(9) -0.0481(5) 0.3028(4) 0.150(3) Uani 1 1 d . U . . .
F23 F -0.3456(12) 0.0644(6) 0.3341(4) 0.188(4) Uani 1 1 d . U . . .
F24 F -0.4871(7) 0.0551(4) 0.3654(3) 0.121(2) Uani 1 1 d . U . . .
P5 P 0.5472(6) 0.2035(5) 0.5157(3) 0.201(3) Uani 1 1 d . U . . .
F25 F 0.5552(11) 0.1990(10) 0.4615(5) 0.225(5) Uani 1 1 d . U . . .
F26 F 0.5690(9) 0.2013(7) 0.5603(4) 0.175(4) Uani 1 1 d . U . . .
F27 F 0.4508(17) 0.1477(15) 0.5059(6) 0.317(7) Uani 1 1 d . U . . .
F28 F 0.628(2) 0.1453(11) 0.4959(6) 0.282(5) Uani 1 1 d . U . . .
F29 F 0.6718(14) 0.2522(11) 0.5104(6) 0.249(6) Uani 1 1 d . U . . .
F30 F 0.5017(19) 0.2584(14) 0.5228(8) 0.295(6) Uani 1 1 d . U . . .
P6 P -0.4389(4) -0.3257(4) 0.20843(16) 0.158(2) Uani 1 1 d . U . . .
F31 F -0.4112(12) -0.3553(12) 0.1641(4) 0.307(9) Uani 1 1 d . U . . .
F32 F -0.4697(10) -0.2999(9) 0.2538(4) 0.222(6) Uani 1 1 d . U . . .
F33 F -0.3582(10) -0.2576(8) 0.2178(4) 0.266(6) Uani 1 1 d . U . . .
F34 F -0.5280(9) -0.2998(9) 0.1929(5) 0.227(5) Uani 1 1 d . U . . .
F35 F -0.5199(12) -0.3956(7) 0.2057(6) 0.270(7) Uani 1 1 d . U . . .
F36 F -0.3577(13) -0.3539(10) 0.2280(5) 0.332(7) Uani 1 1 d . U . . .
P7 P 0.4746(7) 0.0368(8) 0.1459(3) 0.209(4) Uani 0.422(8) 1 d . U P C 1
F40 F 0.5562(14) 0.0853(12) 0.1292(7) 0.207(3) Uani 0.422(8) 1 d . U P C 1
F41 F 0.3905(16) -0.0157(12) 0.1617(7) 0.207(3) Uani 0.422(8) 1 d . U P C 1
F42 F 0.4636(17) 0.0934(12) 0.1842(6) 0.207(3) Uani 0.422(8) 1 d . U P C 1
F43 F 0.3861(14) 0.0443(15) 0.1177(6) 0.207(3) Uani 0.422(8) 1 d . U P C 1
F44 F 0.4839(16) -0.0263(12) 0.1097(6) 0.207(3) Uani 0.422(8) 1 d . U P C 1
F45 F 0.5609(14) 0.0214(14) 0.1716(6) 0.207(3) Uani 0.422(8) 1 d . U P C 1
P7B P 0.4735(7) 0.0353(7) 0.1622(3) 0.201(4) Uani 0.578(8) 1 d . U P C 2
F40A F 0.5612(11) 0.0935(10) 0.1547(6) 0.207(3) Uani 0.578(8) 1 d . U P C 2
F41A F 0.3827(12) -0.0237(10) 0.1680(6) 0.207(3) Uani 0.578(8) 1 d . U P C 2
F42A F 0.4074(12) 0.0873(10) 0.1748(6) 0.207(3) Uani 0.578(8) 1 d . U P C 2
F43A F 0.4325(13) 0.0120(13) 0.1146(4) 0.207(3) Uani 0.578(8) 1 d . U P C 2
F44B F 0.5423(12) -0.0161(10) 0.1541(6) 0.207(3) Uani 0.578(8) 1 d . U P C 2
F45A F 0.5127(12) 0.0588(13) 0.2094(4) 0.207(3) Uani 0.578(8) 1 d . U P C 2

loop_
_atom_site_aniso_label
_atom_site_aniso_U_11
_atom_site_aniso_U_22
_atom_site_aniso_U_33
_atom_site_aniso_U_23
_atom_site_aniso_U_13
_atom_site_aniso_U_12
Pd1 0.0610(4) 0.0406(3) 0.0340(3) 0.0000(2) 0.0092(2) 0.0036(2)
Pd2 0.0742(4) 0.0476(3) 0.0518(3) 0.0064(3) 0.0125(3) 0.0098(3)
S1 0.0639(12) 0.0446(10) 0.0561(11) 0.0164(8) 0.0027(9) 0.0011(9)
S2 0.0622(12) 0.0444(10) 0.0685(12) 0.0184(9) 0.0112(10) 0.0043(9)
S3 0.0586(12) 0.0501(11) 0.0701(13) 0.0195(9) 0.0041(10) 0.0010(9)
S4 0.0589(12) 0.0458(10) 0.0690(12) 0.0168(9) 0.0059(10) 0.0070(9)
S5 0.0644(12) 0.0521(11) 0.0444(10) 0.0091(8) 0.0035(9) 0.0029(9)
S6 0.0723(14) 0.0561(11) 0.0533(11) 0.0156(9) 0.0173(10) 0.0180(10)
S7 0.0670(13) 0.0488(10) 0.0508(10) 0.0008(8) 0.0083(9) 0.0138(9)
S8 0.0653(12) 0.0421(10) 0.0520(10) 0.0059(8) 0.0104(9) 0.0107(9)
O1A 0.071(6) 0.044(5) 0.079(5) 0.008(4) 0.000(4) 0.015(4)
O1B 0.080(13) 0.059(11) 0.059(6) 0.011(7) 0.017(8) -0.010(9)
O2 0.085(4) 0.067(4) 0.041(3) 0.007(3) 0.018(3) 0.020(3)
O3 0.105(5) 0.055(3) 0.047(3) 0.003(2) 0.002(3) 0.012(3)
O4 0.098(5) 0.062(4) 0.073(4) 0.023(3) 0.008(4) 0.008(4)
O5 0.090(4) 0.056(3) 0.060(3) 0.016(3) 0.006(3) 0.005(3)
O6 0.107(5) 0.044(3) 0.073(4) 0.011(3) 0.009(3) 0.014(3)
O7 0.103(5) 0.057(4) 0.071(4) 0.021(3) -0.004(4) 0.005(3)
O8 0.093(4) 0.084(4) 0.078(4) 0.037(4) 0.005(4) -0.002(4)
O9 0.082(4) 0.070(4) 0.067(4) 0.021(3) 0.019(3) -0.002(3)
O10 0.074(4) 0.066(4) 0.071(4) 0.024(3) 0.007(3) -0.003(3)
O11 0.064(4) 0.055(3) 0.058(3) 0.003(3) 0.011(3) 0.005(3)
O12 0.044(3) 0.057(3) 0.056(3) -0.002(2) 0.007(2) 0.008(2)
O13 0.049(3) 0.049(3) 0.049(3) 0.004(2) 0.008(2) 0.007(2)
O14 0.061(3) 0.060(3) 0.038(3) 0.006(2) 0.017(2) 0.018(2)
O15 0.059(3) 0.050(3) 0.030(2) 0.002(2) 0.017(2) 0.009(2)
O16 0.189(7) 0.048(3) 0.035(3) 0.008(2) 0.021(3) 0.032(4)
O17 0.192(7) 0.104(5) 0.044(3) 0.028(3) 0.021(4) 0.075(5)
O18 0.170(5) 0.175(6) 0.170(5) 0.077(4) 0.015(4) 0.039(4)
O19 0.098(5) 0.167(8) 0.077(5) 0.016(4) 0.009(4) 0.076(5)
O20 0.125(6) 0.060(4) 0.117(6) 0.021(4) 0.064(5) 0.033(4)
N1 0.082(5) 0.048(3) 0.072(4) 0.018(3) 0.010(4) -0.003(3)
N2 0.066(5) 0.060(4) 0.064(4) 0.004(3) 0.006(3) 0.017(3)
N3 0.062(4) 0.049(3) 0.046(3) 0.013(3) 0.019(3) 0.014(3)
N4 0.081(5) 0.046(3) 0.038(3) 0.008(3) -0.001(3) 0.014(3)
N5 0.073(4) 0.039(3) 0.043(3) 0.006(3) 0.001(3) 0.009(3)
N6 0.053(3) 0.034(3) 0.032(2) -0.001(2) 0.013(2) 0.008(2)
N7 0.061(4) 0.044(3) 0.038(3) -0.003(2) 0.012(3) 0.004(3)
N8 0.088(5) 0.057(4) 0.039(3) 0.002(3) -0.001(3) 0.005(4)
N9 0.061(4) 0.041(3) 0.036(3) 0.008(2) 0.004(3) 0.009(3)
N10 0.074(4) 0.042(3) 0.043(3) 0.006(3) 0.005(3) 0.012(3)
N11 0.074(4) 0.035(3) 0.046(3) 0.007(2) 0.009(3) 0.007(3)
N12 0.075(4) 0.041(3) 0.051(3) 0.008(3) 0.018(3) 0.009(3)
N13 0.071(5) 0.084(5) 0.047(4) 0.007(4) 0.010(3) 0.028(4)
N14 0.122(7) 0.115(9) 0.106(8) 0.045(7) -0.005(8) -0.004(8)
N15 0.082(7) 0.262(16) 0.086(7) -0.012(9) 0.012(6) 0.081(8)
N16 0.147(13) 0.210(16) 0.098(7) 0.044(9) 0.011(8) -0.072(11)
N17 0.152(8) 0.132(10) 0.120(8) 0.059(7) 0.086(8) 0.046(8)
N18 0.073(7) 0.090(8) 0.209(14) -0.042(8) 0.037(7) 0.003(5)
C1 0.096(8) 0.053(5) 0.083(6) -0.001(5) -0.006(6) 0.000(4)
C2 0.074(6) 0.073(6) 0.082(6) 0.006(5) -0.015(5) -0.002(4)
C3 0.058(5) 0.066(5) 0.117(8) -0.015(6) 0.038(5) 0.012(4)
C4 0.065(5) 0.061(5) 0.103(8) -0.024(5) 0.036(5) 0.005(4)
C5 0.062(4) 0.049(3) 0.037(3) 0.012(3) 0.013(3) 0.021(3)
C6 0.084(6) 0.050(4) 0.074(6) 0.012(4) 0.041(5) 0.014(4)
C7 0.072(5) 0.049(4) 0.071(5) 0.006(4) 0.032(4) 0.020(4)
C8 0.062(4) 0.049(4) 0.032(3) 0.006(3) 0.009(3) 0.011(3)
C9 0.065(5) 0.048(4) 0.038(4) 0.005(3) 0.004(3) 0.018(3)
C10 0.064(5) 0.056(4) 0.045(4) -0.004(3) -0.004(3) 0.023(3)
C11 0.085(6) 0.057(4) 0.037(4) 0.012(3) 0.016(4) 0.008(4)
C12 0.077(5) 0.051(4) 0.036(4) 0.005(3) 0.017(4) 0.010(4)
C13 0.100(7) 0.042(4) 0.041(4) 0.009(3) -0.002(4) 0.013(4)
C14 0.070(5) 0.039(4) 0.048(4) 0.004(3) 0.006(3) 0.012(4)
C15 0.060(4) 0.033(3) 0.045(3) 0.002(3) 0.011(3) 0.008(3)
C16 0.066(4) 0.025(3) 0.037(3) 0.000(3) 0.006(3) 0.005(3)
C17 0.063(4) 0.040(4) 0.043(3) 0.006(3) 0.013(3) 0.013(3)
C18 0.080(5) 0.041(4) 0.040(3) 0.011(3) 0.010(3) 0.019(4)
C19 0.060(4) 0.029(3) 0.037(3) 0.000(3) 0.011(3) 0.009(3)
C20 0.052(4) 0.043(4) 0.042(3) -0.003(3) 0.009(3) -0.009(3)
C21 0.046(4) 0.051(4) 0.043(3) -0.002(3) 0.006(3) 0.001(3)
C22 0.060(4) 0.059(4) 0.042(3) 0.013(3) 0.024(3) 0.021(4)
C23 0.055(4) 0.065(5) 0.050(4) 0.014(4) 0.021(3) 0.027(4)
C24 0.157(11) 0.058(5) 0.043(4) -0.006(4) -0.017(6) 0.000(6)
C25 0.178(12) 0.059(5) 0.043(4) -0.007(4) -0.006(6) 0.014(7)
C26 0.053(4) 0.043(4) 0.060(5) 0.009(3) 0.005(4) 0.005(3)
C27 0.051(4) 0.049(4) 0.043(4) 0.002(3) 0.003(3) 0.010(3)
C28 0.053(4) 0.049(4) 0.036(3) 0.008(3) 0.002(3) 0.007(3)
C29 0.062(4) 0.049(4) 0.044(4) 0.006(3) 0.016(3) -0.001(3)
C30 0.051(4) 0.049(4) 0.062(5) 0.006(3) 0.016(4) 0.012(3)
C31 0.054(4) 0.048(4) 0.034(3) 0.006(3) -0.003(3) 0.008(3)
C32 0.057(4) 0.047(4) 0.043(4) 0.006(3) 0.005(3) 0.004(3)
C33 0.083(5) 0.042(4) 0.038(4) 0.011(3) 0.007(3) 0.004(4)
C34 0.066(5) 0.043(4) 0.048(4) 0.002(3) 0.009(4) 0.009(3)
C35 0.069(5) 0.044(4) 0.052(4) 0.005(3) 0.013(4) 0.008(3)
C36 0.097(6) 0.037(4) 0.037(3) 0.003(3) 0.004(4) 0.008(4)
C37 0.081(5) 0.041(4) 0.043(4) 0.009(3) 0.014(3) 0.002(4)
C38 0.075(5) 0.047(4) 0.040(3) 0.001(3) 0.011(3) 0.000(4)
C39 0.082(4) 0.034(4) 0.040(3) 0.003(3) 0.020(3) 0.008(3)
C40 0.080(5) 0.037(4) 0.045(4) 0.004(3) 0.014(3) 0.002(4)
C41 0.085(5) 0.036(4) 0.046(4) 0.007(3) 0.010(3) 0.002(4)
C42 0.078(5) 0.040(4) 0.045(3) 0.010(3) 0.019(3) 0.003(4)
C43 0.074(5) 0.086(6) 0.053(4) 0.018(4) 0.023(4) 0.008(5)
C44 0.081(6) 0.093(7) 0.052(4) 0.018(5) 0.027(4) 0.017(5)
C45 0.084(5) 0.054(4) 0.033(3) 0.008(3) 0.017(3) 0.021(4)
C46 0.074(5) 0.038(4) 0.040(3) 0.002(3) 0.012(3) 0.008(3)
C47 0.081(6) 0.053(4) 0.056(5) 0.013(4) 0.021(4) 0.001(4)
C48 0.075(6) 0.055(4) 0.074(6) 0.018(4) 0.026(5) 0.002(4)
C49 0.059(4) 0.046(4) 0.054(4) 0.024(3) 0.006(3) 0.006(3)
C50 0.058(4) 0.048(4) 0.051(4) 0.012(3) -0.006(3) 0.009(3)
C51 0.064(5) 0.071(5) 0.045(4) 0.010(4) -0.002(4) -0.002(4)
C52 0.055(5) 0.072(5) 0.056(4) 0.018(4) 0.005(4) 0.006(4)
C53 0.065(5) 0.079(6) 0.071(5) -0.003(4) 0.013(4) 0.001(5)
C54 0.107(7) 0.109(8) 0.061(5) -0.003(6) 0.021(5) 0.010(7)
C55 0.074(5) 0.086(6) 0.064(4) 0.017(4) 0.028(4) 0.032(4)
C56 0.097(7) 0.081(5) 0.055(5) 0.016(4) 0.015(5) 0.009(5)
C57 0.122(9) 0.086(5) 0.041(4) 0.007(4) 0.002(5) 0.012(6)
C58 0.128(9) 0.069(5) 0.056(5) 0.000(4) 0.011(5) 0.024(6)
C59 0.105(6) 0.056(5) 0.073(5) 0.012(4) 0.002(5) 0.025(5)
C60 0.111(8) 0.053(5) 0.089(6) 0.028(4) -0.011(5) -0.004(5)
C61 0.096(6) 0.072(6) 0.081(5) 0.031(5) 0.012(5) 0.008(6)
C62 0.106(5) 0.036(4) 0.061(4) 0.009(4) 0.012(4) 0.008(4)
C63 0.103(6) 0.056(5) 0.064(5) 0.016(4) 0.015(4) -0.005(5)
C64 0.118(6) 0.055(5) 0.060(5) 0.019(4) 0.023(5) 0.015(5)
C65 0.120(6) 0.039(4) 0.055(4) 0.010(4) 0.006(4) 0.005(5)
C66 0.113(5) 0.036(4) 0.061(4) 0.010(3) 0.013(4) 0.023(4)
C67 0.105(5) 0.038(4) 0.069(4) 0.004(4) 0.007(4) 0.023(4)
C68 0.100(6) 0.060(5) 0.079(5) 0.019(5) 0.011(4) 0.024(5)
C69 0.100(6) 0.062(5) 0.070(5) 0.016(4) 0.022(5) 0.032(5)
C70 0.101(5) 0.043(4) 0.057(4) 0.012(4) 0.012(4) 0.020(4)
C71 0.100(5) 0.028(4) 0.059(4) 0.003(3) 0.011(3) 0.016(4)
C72 0.102(6) 0.067(6) 0.090(5) 0.011(5) 0.017(5) 0.036(5)
C73 0.100(8) 0.067(6) 0.095(6) 0.020(5) 0.007(5) 0.013(5)
C74 0.099(7) 0.086(7) 0.078(5) 0.031(5) 0.003(6) 0.004(5)
C75 0.087(6) 0.104(8) 0.074(6) 0.038(5) 0.005(5) 0.010(5)
C76 0.097(6) 0.068(5) 0.061(5) 0.008(5) 0.008(5) 0.013(4)
C77 0.100(6) 0.062(5) 0.097(7) 0.036(5) 0.040(6) 0.023(5)
C78 0.093(6) 0.090(6) 0.058(5) 0.029(4) 0.014(5) 0.004(5)
C79 0.078(6) 0.086(6) 0.088(7) 0.034(5) 0.009(5) -0.011(5)
C80 0.059(5) 0.084(5) 0.083(6) 0.023(5) -0.002(5) -0.001(4)
C81 0.058(5) 0.075(4) 0.056(5) 0.023(4) 0.007(4) 0.000(4)
C82 0.071(6) 0.077(5) 0.065(5) 0.025(4) 0.023(4) 0.017(4)
C83 0.057(4) 0.053(4) 0.042(4) 0.018(3) 0.002(3) 0.010(3)
C84 0.059(4) 0.050(4) 0.042(4) 0.005(3) 0.007(3) 0.016(3)
C85 0.064(5) 0.071(5) 0.064(5) 0.003(4) 0.028(4) 0.014(4)
C86 0.062(5) 0.061(4) 0.048(4) 0.002(4) 0.009(4) 0.013(3)
C87 0.064(5) 0.065(5) 0.054(4) 0.001(4) 0.010(4) 0.013(4)
C88 0.061(5) 0.055(5) 0.066(5) -0.002(4) 0.010(4) 0.021(4)
C89 0.056(5) 0.071(5) 0.065(5) 0.000(4) 0.011(4) 0.021(4)
C90 0.044(4) 0.060(5) 0.070(5) -0.005(4) 0.000(4) 0.008(3)
C91 0.061(5) 0.069(5) 0.053(4) 0.000(4) -0.012(4) 0.016(4)
C92 0.049(4) 0.060(4) 0.053(4) 0.003(3) 0.016(3) 0.000(3)
C93 0.057(4) 0.051(4) 0.047(4) -0.003(3) 0.017(3) 0.010(3)
C94 0.074(5) 0.060(5) 0.039(4) -0.001(3) 0.011(3) 0.022(4)
C95 0.071(5) 0.060(5) 0.030(3) 0.003(3) 0.014(3) 0.018(4)
C96 0.071(4) 0.035(3) 0.035(3) 0.005(3) 0.016(3) 0.008(3)
C97 0.073(4) 0.045(4) 0.038(3) 0.005(3) 0.007(3) 0.013(4)
C98 0.094(6) 0.048(4) 0.052(4) 0.003(4) 0.000(4) 0.031(4)
C99 0.133(6) 0.041(4) 0.032(3) 0.005(3) -0.006(4) 0.028(5)
C100 0.123(6) 0.030(3) 0.038(3) 0.009(3) 0.015(4) 0.021(4)
C101 0.154(7) 0.036(4) 0.034(3) 0.009(3) 0.016(4) 0.011(5)
C102 0.139(6) 0.047(5) 0.042(4) -0.001(4) 0.037(4) -0.005(5)
C103 0.108(6) 0.056(5) 0.048(4) -0.002(4) 0.037(4) -0.002(5)
C104 0.073(5) 0.051(4) 0.050(4) 0.005(4) 0.027(4) 0.000(4)
C105 0.089(5) 0.031(3) 0.033(3) 0.004(3) 0.022(3) 0.005(3)
C106 0.228(10) 0.042(5) 0.035(4) 0.005(4) 0.024(5) 0.026(6)
C107 0.272(11) 0.056(5) 0.043(4) 0.017(4) 0.021(6) 0.069(6)
C108 0.202(9) 0.201(12) 0.077(7) 0.059(8) 0.032(7) 0.112(8)
C109 0.200(6) 0.203(7) 0.191(6) 0.050(5) 0.021(4) 0.056(4)
C110 0.177(6) 0.179(6) 0.165(5) 0.059(4) 0.008(4) 0.047(5)
C111 0.153(6) 0.148(6) 0.153(5) 0.040(4) 0.004(4) 0.058(4)
C112 0.100(8) 0.121(9) 0.097(8) -0.010(5) -0.005(6) 0.049(6)
C113 0.113(9) 0.064(6) 0.130(9) 0.000(5) 0.037(7) 0.024(5)
C114 0.122(8) 0.077(6) 0.081(6) 0.015(5) 0.056(6) 0.023(5)
C115 0.062(5) 0.081(6) 0.045(4) 0.006(4) 0.012(4) 0.014(5)
C116 0.086(7) 0.068(6) 0.066(6) 0.003(4) 0.018(5) 0.004(5)
C117 0.118(7) 0.095(8) 0.065(6) 0.011(6) 0.010(7) 0.017(8)
C118 0.111(7) 0.111(10) 0.088(8) 0.023(7) 0.010(8) -0.009(8)
C119 0.099(9) 0.133(11) 0.092(9) 0.018(8) 0.024(8) 0.038(7)
C120 0.094(9) 0.089(10) 0.29(3) 0.063(13) -0.026(13) 0.006(6)
C121 0.109(11) 0.186(16) 0.126(8) 0.080(11) 0.043(9) 0.003(11)
C122 0.159(17) 0.183(19) 0.128(9) 0.065(12) 0.051(11) 0.038(14)
C123 0.163(9) 0.125(10) 0.125(9) 0.077(7) 0.104(8) 0.067(8)
C124 0.177(10) 0.163(15) 0.194(18) 0.080(13) 0.104(14) 0.093(12)
C125 0.113(13) 0.21(2) 0.129(14) 0.023(13) 0.016(9) 0.005(12)
C126 0.22(2) 0.24(3) 0.18(2) -0.004(18) 0.054(14) -0.104(19)
F37 0.0739(19) 0.052(2) 0.0568(14) 0.0196(15) 0.0097(13) -0.0038(16)
F38 0.0739(19) 0.052(2) 0.0568(14) 0.0196(15) 0.0097(13) -0.0038(16)
F39 0.0739(19) 0.052(2) 0.0568(14) 0.0196(15) 0.0097(13) -0.0038(16)
C1S 0.0739(19) 0.052(2) 0.0568(14) 0.0196(15) 0.0097(13) -0.0038(16)
C2S 0.0739(19) 0.052(2) 0.0568(14) 0.0196(15) 0.0097(13) -0.0038(16)
O21 0.0739(19) 0.052(2) 0.0568(14) 0.0196(15) 0.0097(13) -0.0038(16)
O22 0.0739(19) 0.052(2) 0.0568(14) 0.0196(15) 0.0097(13) -0.0038(16)
F37A 0.0739(19) 0.052(2) 0.0568(14) 0.0196(15) 0.0097(13) -0.0038(16)
F38A 0.0739(19) 0.052(2) 0.0568(14) 0.0196(15) 0.0097(13) -0.0038(16)
F39A 0.0739(19) 0.052(2) 0.0568(14) 0.0196(15) 0.0097(13) -0.0038(16)
C1SA 0.0739(19) 0.052(2) 0.0568(14) 0.0196(15) 0.0097(13) -0.0038(16)
C2SA 0.0739(19) 0.052(2) 0.0568(14) 0.0196(15) 0.0097(13) -0.0038(16)
O21A 0.0739(19) 0.052(2) 0.0568(14) 0.0196(15) 0.0097(13) -0.0038(16)
O22A 0.0739(19) 0.052(2) 0.0568(14) 0.0196(15) 0.0097(13) -0.0038(16)
P1 0.0755(15) 0.0771(15) 0.0476(11) 0.0095(11) 0.0249(11) 0.0224(12)
F1 0.123(5) 0.142(5) 0.153(5) 0.107(4) 0.091(4) 0.082(4)
F2 0.107(5) 0.129(6) 0.142(6) 0.053(5) 0.071(4) 0.029(4)
F3 0.197(8) 0.119(6) 0.092(4) 0.018(4) -0.049(5) 0.020(6)
F4 0.145(6) 0.101(4) 0.089(4) 0.054(3) 0.052(4) 0.055(4)
F5 0.171(7) 0.094(5) 0.091(4) 0.033(4) -0.035(5) -0.022(5)
F6 0.112(5) 0.101(4) 0.089(4) 0.019(3) 0.052(3) 0.045(3)
P2 0.128(3) 0.0798(18) 0.0602(15) 0.0006(13) 0.0187(16) 0.0184(18)
F7 0.43(2) 0.234(9) 0.159(8) 0.123(7) -0.071(9) -0.111(10)
F8 0.249(13) 0.134(6) 0.314(12) 0.113(7) -0.129(9) -0.042(7)
F9 0.125(6) 0.147(7) 0.112(6) 0.007(5) 0.001(4) 0.033(5)
F10 0.134(8) 0.374(14) 0.213(11) -0.145(9) 0.007(7) 0.067(9)
F11 0.219(8) 0.105(6) 0.091(5) 0.012(4) -0.012(5) -0.023(6)
F12 0.260(10) 0.318(14) 0.219(12) -0.102(10) 0.054(8) 0.135(10)
P3 0.158(4) 0.106(3) 0.107(3) 0.003(2) 0.001(3) 0.051(2)
F13 0.141(8) 0.127(6) 0.380(18) -0.047(7) -0.019(8) 0.029(6)
F14 0.259(12) 0.125(7) 0.309(18) 0.046(7) 0.073(9) 0.022(8)
F15 0.350(13) 0.275(10) 0.094(6) -0.001(7) -0.015(7) 0.204(9)
F16 0.289(12) 0.222(11) 0.133(7) 0.020(7) 0.042(8) 0.145(9)
F17 0.162(8) 0.281(11) 0.163(7) 0.108(8) 0.040(6) 0.104(7)
F18 0.291(11) 0.140(7) 0.128(6) 0.046(5) 0.052(7) 0.121(7)
P4 0.122(3) 0.0708(18) 0.122(3) 0.0346(17) 0.024(2) 0.0210(17)
F19 0.352(13) 0.181(9) 0.140(6) 0.006(6) -0.039(8) 0.160(8)
F20 0.097(5) 0.181(8) 0.176(7) 0.067(6) -0.001(5) 0.049(5)
F21 0.083(5) 0.101(5) 0.255(12) 0.001(6) 0.038(6) 0.004(4)
F22 0.141(7) 0.108(6) 0.189(8) 0.011(6) 0.047(6) 0.040(5)
F23 0.237(9) 0.107(6) 0.190(10) 0.033(6) 0.101(7) -0.016(6)
F24 0.135(6) 0.092(4) 0.146(6) 0.032(4) 0.025(5) 0.046(4)
P5 0.182(5) 0.193(6) 0.224(5) 0.078(5) -0.091(4) 0.037(4)
F25 0.156(10) 0.294(15) 0.235(7) 0.143(8) -0.055(7) 0.011(9)
F26 0.142(8) 0.187(10) 0.186(6) 0.039(7) -0.058(6) 0.047(7)
F27 0.248(10) 0.437(13) 0.188(11) 0.143(13) -0.094(8) -0.107(10)
F28 0.455(14) 0.278(10) 0.205(11) 0.128(10) 0.052(12) 0.200(9)
F29 0.183(8) 0.279(12) 0.255(14) 0.103(12) -0.075(8) -0.014(9)
F30 0.316(12) 0.391(11) 0.317(14) 0.223(10) 0.064(12) 0.210(9)
P6 0.106(3) 0.214(6) 0.112(3) 0.003(4) 0.009(3) 0.007(3)
F31 0.170(12) 0.46(2) 0.156(7) -0.088(10) 0.023(7) 0.006(11)
F32 0.160(10) 0.294(16) 0.149(7) 0.003(8) 0.042(6) -0.004(9)
F33 0.145(8) 0.352(11) 0.162(10) -0.031(9) 0.036(8) -0.092(8)
F34 0.111(7) 0.327(14) 0.232(11) 0.098(11) 0.011(7) 0.011(7)
F35 0.188(10) 0.193(9) 0.351(19) -0.022(9) 0.063(11) -0.001(8)
F36 0.254(11) 0.395(14) 0.252(12) -0.125(11) -0.136(10) 0.165(9)
P7 0.056(4) 0.445(12) 0.071(6) -0.045(6) 0.010(4) 0.084(5)
F40 0.112(4) 0.378(8) 0.117(4) 0.001(5) 0.022(3) 0.112(4)
F41 0.112(4) 0.378(8) 0.117(4) 0.001(5) 0.022(3) 0.112(4)
F42 0.112(4) 0.378(8) 0.117(4) 0.001(5) 0.022(3) 0.112(4)
F43 0.112(4) 0.378(8) 0.117(4) 0.001(5) 0.022(3) 0.112(4)
F44 0.112(4) 0.378(8) 0.117(4) 0.001(5) 0.022(3) 0.112(4)
F45 0.112(4) 0.378(8) 0.117(4) 0.001(5) 0.022(3) 0.112(4)
P7B 0.106(5) 0.413(10) 0.104(5) 0.042(8) 0.052(4) 0.134(5)
F40A 0.112(4) 0.378(8) 0.117(4) 0.001(5) 0.022(3) 0.112(4)
F41A 0.112(4) 0.378(8) 0.117(4) 0.001(5) 0.022(3) 0.112(4)
F42A 0.112(4) 0.378(8) 0.117(4) 0.001(5) 0.022(3) 0.112(4)
F43A 0.112(4) 0.378(8) 0.117(4) 0.001(5) 0.022(3) 0.112(4)
F44B 0.112(4) 0.378(8) 0.117(4) 0.001(5) 0.022(3) 0.112(4)
F45A 0.112(4) 0.378(8) 0.117(4) 0.001(5) 0.022(3) 0.112(4)

loop_
_atom_type_symbol
_atom_type_description
_atom_type_scat_dispersion_real
_atom_type_scat_dispersion_imag
_atom_type_scat_source
C C 0.0181 0.0091 'International Tables Vol C Tables 4.2.6.8 and 6.1.1.4'
H H 0.0000 0.0000 'International Tables Vol C Tables 4.2.6.8 and 6.1.1.4'
F F 0.0727 0.0534 'International Tables Vol C Tables 4.2.6.8 and 6.1.1.4'
N N 0.0311 0.0180 'International Tables Vol C Tables 4.2.6.8 and 6.1.1.4'
O O 0.0492 0.0322 'International Tables Vol C Tables 4.2.6.8 and 6.1.1.4'
P P 0.2955 0.4335 'International Tables Vol C Tables 4.2.6.8 and 6.1.1.4'
Pd Pd 0.1215 3.9337 'International Tables Vol C Tables 4.2.6.8 and 6.1.1.4'
S S 0.3331 0.5567 'International Tables Vol C Tables 4.2.6.8 and 6.1.1.4'

loop_
_geom_angle_atom_site_label_1
_geom_angle_atom_site_label_2
_geom_angle_atom_site_label_3
_geom_angle
N7 Pd1 N6 94.6(3)
N8 Pd1 N6 177.5(3)
N8 Pd1 N7 84.4(3)
N9 Pd1 N6 87.0(2)
N9 Pd1 N7 178.3(3)
N9 Pd1 N8 93.9(3)
N1 Pd2 N2 83.6(3)
N1 Pd2 N3 178.2(3)
N1 Pd2 N12 93.0(3)
N2 Pd2 N12 176.6(3)
N3 Pd2 N2 96.1(3)
N3 Pd2 N12 87.3(3)
C47 S1 C49 95.5(4)
C48 S2 C49 94.6(4)
C51 S3 C50 94.4(4)
C52 S4 C50 95.3(5)
C83 S5 C81 94.4(4)
C83 S6 C82 93.3(5)
C85 S7 C84 94.0(4)
C84 S8 C86 94.4(4)
C54 O1A C53 106.1(10)
C53 O1B C54 121.0(18)
C55 O2 C56 117.7(7)
C58 O3 C57 112.5(9)
C60 O4 C59 114.5(9)
C62 O5 C61 120.3(9)
C67 O6 C72 115.8(9)
C74 O7 C73 112.5(9)
C76 O8 C75 110.4(10)
C78 O9 C77 112.5(8)
C80 O10 C79 114.4(9)
C87 O11 C88 112.3(7)
C90 O12 C89 109.2(6)
C92 O13 C91 113.4(7)
C94 O14 C93 114.3(7)
C96 O15 C95 117.7(7)
C101 O16 C106 114.4(11)
C107 O17 C108 113.0(11)
C110 O18 C109 110.0(15)
C112 O19 C111 115.6(13)
C114 O20 C113 118.6(10)
Pd2 N1 H1A 110.0
Pd2 N1 H1B 110.0
H1A N1 H1B 108.4
C1 N1 Pd2 108.4(6)
C1 N1 H1A 110.0
C1 N1 H1B 110.0
Pd2 N2 H2A 110.1
Pd2 N2 H2B 110.1
H2A N2 H2B 108.4
C2 N2 Pd2 108.1(7)
C2 N2 H2A 110.1
C2 N2 H2B 110.1
C3 N3 Pd2 119.9(7)
C3 N3 C7 117.1(8)
C7 N3 Pd2 122.6(6)
C10 N4 C11 120.8(7)
C10 N4 C13 121.9(8)
C11 N4 C13 116.9(8)
C14 N5 C13 118.4(8)
C18 N5 C13 119.1(8)
C18 N5 C14 122.5(7)
C21 N6 Pd1 122.4(6)
C22 N6 Pd1 119.0(5)
C22 N6 C21 118.5(7)
Pd1 N7 H7A 109.9
Pd1 N7 H7B 109.9
H7A N7 H7B 108.3
C24 N7 Pd1 109.1(6)
C24 N7 H7A 109.9
C24 N7 H7B 109.9
Pd1 N8 H8A 109.8
Pd1 N8 H8B 109.8
H8A N8 H8B 108.3
C25 N8 Pd1 109.3(7)
C25 N8 H8A 109.8
C25 N8 H8B 109.8
C26 N9 Pd1 119.5(5)
C30 N9 Pd1 121.9(6)
C30 N9 C26 118.4(7)
C33 N10 C36 118.9(7)
C34 N10 C33 122.7(7)
C34 N10 C36 118.2(7)
C37 N11 C36 119.3(7)
C37 N11 C41 121.5(8)
C41 N11 C36 119.2(8)
C44 N12 Pd2 117.5(8)
C45 N12 Pd2 122.2(6)
C45 N12 C44 120.0(9)
N1 C1 H1C 110.2
N1 C1 H1D 110.2
H1C C1 H1D 108.5
C2 C1 N1 107.5(9)
C2 C1 H1C 110.2
C2 C1 H1D 110.2
N2 C2 H2C 110.2
N2 C2 H2D 110.2
C1 C2 N2 107.7(9)
C1 C2 H2C 110.2
C1 C2 H2D 110.2
H2C C2 H2D 108.5
N3 C3 H3 119.1
N3 C3 C4 121.8(9)
C4 C3 H3 119.1
C3 C4 H4 119.2
C5 C4 C3 121.7(9)
C5 C4 H4 119.2
C4 C5 C6 116.0(8)
C4 C5 C8 122.3(8)
C6 C5 C8 121.7(8)
C5 C6 H6 120.4
C7 C6 C5 119.2(9)
C7 C6 H6 120.4
N3 C7 C6 124.1(8)
N3 C7 H7 118.0
C6 C7 H7 118.0
C9 C8 C5 121.3(8)
C9 C8 C12 117.3(7)
C12 C8 C5 121.3(7)
C8 C9 H9 120.1
C10 C9 C8 119.7(8)
C10 C9 H9 120.1
N4 C10 C9 121.9(8)
N4 C10 H10 119.0
C9 C10 H10 119.0
N4 C11 H11 120.6
C12 C11 N4 118.9(9)
C12 C11 H11 120.6
C8 C12 H12 119.4
C11 C12 C8 121.2(8)
C11 C12 H12 119.4
N4 C13 N5 109.2(6)
N4 C13 H13A 109.8
N4 C13 H13B 109.8
N5 C13 H13A 109.8
N5 C13 H13B 109.8
H13A C13 H13B 108.3
N5 C14 H14 120.0
N5 C14 C15 120.0(9)
C15 C14 H14 120.0
C14 C15 H15 120.3
C14 C15 C16 119.4(8)
C16 C15 H15 120.3
C15 C16 C19 121.3(7)
C17 C16 C15 118.3(7)
C17 C16 C19 120.3(8)
C16 C17 H17 120.1
C18 C17 C16 119.8(8)
C18 C17 H17 120.1
N5 C18 C17 119.9(8)
N5 C18 H18 120.0
C17 C18 H18 120.0
C20 C19 C16 123.0(7)
C20 C19 C23 117.2(7)
C23 C19 C16 119.8(8)
C19 C20 H20 119.0
C19 C20 C21 122.1(7)
C21 C20 H20 119.0
N6 C21 C20 120.7(8)
N6 C21 H21 119.7
C20 C21 H21 119.7
N6 C22 H22 118.8
N6 C22 C23 122.4(7)
C23 C22 H22 118.8
C19 C23 H23 120.4
C22 C23 C19 119.1(8)
C22 C23 H23 120.4
N7 C24 H24A 108.5
N7 C24 H24B 108.5
H24A C24 H24B 107.5
C25 C24 N7 115.0(9)
C25 C24 H24A 108.5
C25 C24 H24B 108.5
N8 C25 H25A 109.2
N8 C25 H25B 109.2
C24 C25 N8 111.9(9)
C24 C25 H25A 109.2
C24 C25 H25B 109.2
H25A C25 H25B 107.9
N9 C26 H26 119.4
C27 C26 N9 121.2(8)
C27 C26 H26 119.4
C26 C27 H27 120.1
C26 C27 C28 119.8(8)
C28 C27 H27 120.1
C27 C28 C29 118.0(7)
C27 C28 C31 120.1(8)
C29 C28 C31 121.8(7)
C28 C29 H29 120.9
C30 C29 C28 118.2(8)
C30 C29 H29 120.9
N9 C30 C29 124.3(8)
N9 C30 H30 117.9
C29 C30 H30 117.9
C32 C31 C28 121.7(7)
C35 C31 C28 120.6(7)
C35 C31 C32 117.7(7)
C31 C32 H32 119.8
C33 C32 C31 120.5(8)
C33 C32 H32 119.8
N10 C33 C32 119.0(8)
N10 C33 H33 120.5
C32 C33 H33 120.5
N10 C34 H34 119.9
N10 C34 C35 120.2(8)
C35 C34 H34 119.9
C31 C35 H35 120.1
C34 C35 C31 119.7(8)
C34 C35 H35 120.1
N10 C36 N11 108.1(7)
N10 C36 H36A 110.1
N10 C36 H36B 110.1
N11 C36 H36A 110.1
N11 C36 H36B 110.1
H36A C36 H36B 108.4
N11 C37 H37 119.4
N11 C37 C38 121.2(8)
C38 C37 H37 119.4
C37 C38 H38 121.2
C37 C38 C39 117.7(9)
C39 C38 H38 121.2
C38 C39 C42 119.4(8)
C40 C39 C38 119.3(9)
C40 C39 C42 121.4(8)
C39 C40 H40 120.4
C41 C40 C39 119.2(8)
C41 C40 H40 120.4
N11 C41 C40 121.2(9)
N11 C41 H41 119.4
C40 C41 H41 119.4
C43 C42 C39 121.3(8)
C43 C42 C46 116.7(9)
C46 C42 C39 121.9(9)
C42 C43 H43 120.2
C42 C43 C44 119.7(9)
C44 C43 H43 120.2
N12 C44 C43 121.2(11)
N12 C44 H44 119.4
C43 C44 H44 119.4
N12 C45 H45 118.9
N12 C45 C46 122.1(8)
C46 C45 H45 118.9
C42 C46 H46 119.9
C45 C46 C42 120.1(9)
C45 C46 H46 119.9
C48 C47 S1 115.2(8)
C48 C47 C114 126.6(11)
C114 C47 S1 118.1(8)
S2 C48 H48 119.4
C47 C48 S2 121.2(9)
C47 C48 H48 119.4
S2 C49 S1 113.3(5)
C50 C49 S1 121.7(6)
C50 C49 S2 124.9(7)
S4 C50 S3 114.2(5)
C49 C50 S3 122.6(7)
C49 C50 S4 123.2(7)
S3 C51 H51 120.1
C52 C51 S3 119.8(8)
C52 C51 H51 120.1
C51 C52 S4 116.2(8)
C51 C52 C53 125.1(9)
C53 C52 S4 118.7(7)
O1A C53 H53A 111.2
O1A C53 H53B 111.2
O1B C53 C52 127.7(15)
O1B C53 H53C 105.4
O1B C53 H53D 105.4
C52 C53 O1A 102.7(9)
C52 C53 H53A 111.2
C52 C53 H53B 111.2
C52 C53 H53C 105.4
C52 C53 H53D 105.4
H53A C53 H53B 109.1
H53C C53 H53D 106.0
O1A C54 H54A 109.6
O1A C54 H54B 109.6
O1A C54 C55 110.4(13)
O1B C54 H54C 103.2
O1B C54 H54D 103.2
O1B C54 C55 135.8(16)
H54A C54 H54B 108.1
H54C C54 H54D 105.2
C55 C54 H54A 109.6
C55 C54 H54B 109.6
C55 C54 H54C 103.2
C55 C54 H54D 103.2
O2 C55 C54 108.9(9)
O2 C55 H55A 109.9
O2 C55 H55B 109.9
C54 C55 H55A 109.9
C54 C55 H55B 109.9
H55A C55 H55B 108.3
O2 C56 H56A 109.1
O2 C56 H56B 109.1
H56A C56 H56B 107.8
C57 C56 O2 112.5(10)
C57 C56 H56A 109.1
C57 C56 H56B 109.1
O3 C57 H57A 109.5
O3 C57 H57B 109.5
C56 C57 O3 110.6(9)
C56 C57 H57A 109.5
C56 C57 H57B 109.5
H57A C57 H57B 108.1
O3 C58 H58A 110.0
O3 C58 H58B 110.0
O3 C58 C59 108.4(9)
H58A C58 H58B 108.4
C59 C58 H58A 110.0
C59 C58 H58B 110.0
O4 C59 H59A 110.3
O4 C59 H59B 110.3
C58 C59 O4 106.9(10)
C58 C59 H59A 110.3
C58 C59 H59B 110.3
H59A C59 H59B 108.6
O4 C60 H60A 108.8
O4 C60 H60B 108.8
O4 C60 C61 113.7(9)
H60A C60 H60B 107.7
C61 C60 H60A 108.8
C61 C60 H60B 108.8
O5 C61 C60 111.8(11)
O5 C61 H61A 109.3
O5 C61 H61B 109.3
C60 C61 H61A 109.3
C60 C61 H61B 109.3
H61A C61 H61B 107.9
O5 C62 C63 124.7(11)
O5 C62 C71 114.4(9)
C63 C62 C71 120.8(10)
C62 C63 H63 120.4
C62 C63 C64 119.3(12)
C64 C63 H63 120.4
C63 C64 H64 119.2
C65 C64 C63 121.6(11)
C65 C64 H64 119.2
C64 C65 H65 119.5
C64 C65 C66 121.0(10)
C66 C65 H65 119.5
C65 C66 C67 124.5(10)
C65 C66 C71 117.0(11)
C67 C66 C71 118.5(10)
O6 C67 C66 112.3(10)
C68 C67 O6 126.9(11)
C68 C67 C66 120.7(11)
C67 C68 H68 118.8
C67 C68 C69 122.4(12)
C69 C68 H68 118.8
C68 C69 H69 119.9
C68 C69 C70 120.3(11)
C70 C69 H69 119.9
C69 C70 H70 119.1
C71 C70 C69 121.7(10)
C71 C70 H70 119.1
C62 C71 C66 119.9(9)
C62 C71 C70 123.6(10)
C70 C71 C66 116.4(10)
O6 C72 H72A 110.3
O6 C72 H72B 110.3
H72A C72 H72B 108.5
C73 C72 O6 107.3(11)
C73 C72 H72A 110.3
C73 C72 H72B 110.3
O7 C73 H73A 109.8
O7 C73 H73B 109.8
C72 C73 O7 109.6(10)
C72 C73 H73A 109.8
C72 C73 H73B 109.8
H73A C73 H73B 108.2
O7 C74 H74A 109.8
O7 C74 H74B 109.8
O7 C74 C75 109.3(11)
H74A C74 H74B 108.3
C75 C74 H74A 109.8
C75 C74 H74B 109.8
O8 C75 C74 117.2(11)
O8 C75 H75A 108.0
O8 C75 H75B 108.0
C74 C75 H75A 108.0
C74 C75 H75B 108.0
H75A C75 H75B 107.3
O8 C76 H76A 110.3
O8 C76 H76B 110.3
O8 C76 C77 107.1(10)
H76A C76 H76B 108.5
C77 C76 H76A 110.3
C77 C76 H76B 110.3
O9 C77 C76 113.2(9)
O9 C77 H77A 108.9
O9 C77 H77B 108.9
C76 C77 H77A 108.9
C76 C77 H77B 108.9
H77A C77 H77B 107.7
O9 C78 H78A 109.0
O9 C78 H78B 109.0
H78A C78 H78B 107.8
C79 C78 O9 113.0(10)
C79 C78 H78A 109.0
C79 C78 H78B 109.0
O10 C79 H79A 109.3
O10 C79 H79B 109.3
C78 C79 O10 111.7(10)
C78 C79 H79A 109.3
C78 C79 H79B 109.3
H79A C79 H79B 107.9
O10 C80 H80A 109.0
O10 C80 H80B 109.0
O10 C80 C81 112.7(9)
H80A C80 H80B 107.8
C81 C80 H80A 109.0
C81 C80 H80B 109.0
C80 C81 S5 114.4(8)
C82 C81 S5 116.2(8)
C82 C81 C80 129.3(10)
S6 C82 H82 119.7
C81 C82 S6 120.5(8)
C81 C82 H82 119.7
S6 C83 S5 115.3(5)
C84 C83 S5 121.5(7)
C84 C83 S6 123.1(6)
S8 C84 S7 115.7(5)
C83 C84 S7 121.3(6)
C83 C84 S8 123.0(6)
S7 C85 H85 120.0
C86 C85 S7 120.0(7)
C86 C85 H85 120.0
C85 C86 S8 115.8(7)
C85 C86 C87 126.6(9)
C87 C86 S8 117.6(7)
O11 C87 C86 115.7(8)
O11 C87 H87A 108.4
O11 C87 H87B 108.4
C86 C87 H87A 108.4
C86 C87 H87B 108.4
H87A C87 H87B 107.4
O11 C88 H88A 110.0
O11 C88 H88B 110.0
O11 C88 C89 108.5(8)
H88A C88 H88B 108.4
C89 C88 H88A 110.0
C89 C88 H88B 110.0
O12 C89 C88 108.4(7)
O12 C89 H89A 110.0
O12 C89 H89B 110.0
C88 C89 H89A 110.0
C88 C89 H89B 110.0
H89A C89 H89B 108.4
O12 C90 H90A 110.1
O12 C90 H90B 110.1
O12 C90 C91 108.1(7)
H90A C90 H90B 108.4
C91 C90 H90A 110.1
C91 C90 H90B 110.1
O13 C91 C90 112.8(8)
O13 C91 H91A 109.0
O13 C91 H91B 109.0
C90 C91 H91A 109.0
C90 C91 H91B 109.0
H91A C91 H91B 107.8
O13 C92 H92A 110.1
O13 C92 H92B 110.1
O13 C92 C93 107.9(7)
H92A C92 H92B 108.4
C93 C92 H92A 110.1
C93 C92 H92B 110.1
O14 C93 C92 109.5(7)
O14 C93 H93A 109.8
O14 C93 H93B 109.8
C92 C93 H93A 109.8
C92 C93 H93B 109.8
H93A C93 H93B 108.2
O14 C94 H94A 108.2
O14 C94 H94B 108.2
O14 C94 C95 116.2(7)
H94A C94 H94B 107.4
C95 C94 H94A 108.2
C95 C94 H94B 108.2
O15 C95 C94 108.2(7)
O15 C95 H95A 110.1
O15 C95 H95B 110.1
C94 C95 H95A 110.1
C94 C95 H95B 110.1
H95A C95 H95B 108.4
O15 C96 C105 113.6(8)
C97 C96 O15 126.0(7)
C97 C96 C105 120.4(8)
C96 C97 H97 119.0
C96 C97 C98 121.9(8)
C98 C97 H97 119.0
C97 C98 H98 120.9
C97 C98 C99 118.1(10)
C99 C98 H98 120.9
C98 C99 H99 119.2
C100 C99 C98 121.6(9)
C100 C99 H99 119.2
C99 C100 C101 124.7(10)
C99 C100 C105 119.4(8)
C105 C100 C101 115.9(11)
O16 C101 C100 109.5(12)
C102 C101 O16 128.3(9)
C102 C101 C100 122.2(10)
C101 C102 H102 119.8
C101 C102 C103 120.4(9)
C103 C102 H102 119.8
C102 C103 H103 119.9
C102 C103 C104 120.1(12)
C104 C103 H103 119.9
C103 C104 H104 119.8
C103 C104 C105 120.4(10)
C105 C104 H104 119.8
C100 C105 C96 118.5(9)
C100 C105 C104 120.9(8)
C104 C105 C96 120.6(8)
O16 C106 H10A 110.5
O16 C106 H10B 110.5
H10A C106 H10B 108.7
C107 C106 O16 106.2(14)
C107 C106 H10A 110.5
C107 C106 H10B 110.5
O17 C107 H10C 109.9
O17 C107 H10D 109.9
C106 C107 O17 109.0(9)
C106 C107 H10C 109.9
C106 C107 H10D 109.9
H10C C107 H10D 108.3
O17 C108 H10E 108.9
O17 C108 H10F 108.9
H10E C108 H10F 107.8
C109 C108 O17 113.2(16)
C109 C108 H10E 108.9
C109 C108 H10F 108.9
O18 C109 H10G 111.4
O18 C109 H10H 111.4
C108 C109 O18 101.9(13)
C108 C109 H10G 111.4
C108 C109 H10H 111.4
H10G C109 H10H 109.2
O18 C110 H11A 113.4
O18 C110 H11B 113.4
H11A C110 H11B 110.7
C111 C110 O18 91.6(14)
C111 C110 H11A 113.4
C111 C110 H11B 113.4
O19 C111 H11C 108.6
O19 C111 H11D 108.6
C110 C111 O19 114.6(18)
C110 C111 H11C 108.6
C110 C111 H11D 108.6
H11C C111 H11D 107.6
O19 C112 H11E 109.1
O19 C112 H11F 109.1
O19 C112 C113 112.3(13)
H11E C112 H11F 107.9
C113 C112 H11E 109.1
C113 C112 H11F 109.1
O20 C113 H11G 108.6
O20 C113 H11H 108.6
C112 C113 O20 114.4(13)
C112 C113 H11G 108.6
C112 C113 H11H 108.6
H11G C113 H11H 107.6
O20 C114 C47 111.6(9)
O20 C114 H11I 109.3
O20 C114 H11J 109.3
C47 C114 H11I 109.3
C47 C114 H11J 109.3
H11I C114 H11J 108.0
N13 C115 C116 176.2(12)
C115 C116 H11K 109.5
C115 C116 H11L 109.5
C115 C116 H11M 109.5
H11K C116 H11L 109.5
H11K C116 H11M 109.5
H11L C116 H11M 109.5
N14 C117 C118 178.4(17)
C117 C118 H11N 109.5
C117 C118 H11O 109.5
C117 C118 H11P 109.5
H11N C118 H11O 109.5
H11N C118 H11P 109.5
H11O C118 H11P 109.5
N15 C119 C120 176(2)
C119 C120 H12A 109.5
C119 C120 H12B 109.5
C119 C120 H12C 109.5
H12A C120 H12B 109.5
H12A C120 H12C 109.5
H12B C120 H12C 109.5
N16 C121 C122 178(3)
C121 C122 H12D 109.5
C121 C122 H12E 109.5
C121 C122 H12F 109.5
H12D C122 H12E 109.5
H12D C122 H12F 109.5
H12E C122 H12F 109.5
N17 C123 C124 177(2)
C123 C124 H12G 109.5
C123 C124 H12H 109.5
C123 C124 H12I 109.5
H12G C124 H12H 109.5
H12G C124 H12I 109.5
H12H C124 H12I 109.5
N18 C125 C126 174(3)
C125 C126 H12J 109.5
C125 C126 H12K 109.5
C125 C126 H12L 109.5
H12J C126 H12K 109.5
H12J C126 H12L 109.5
H12K C126 H12L 109.5
F37 C1S C2S 98.0(8)
F38 C1S F37 116.1(10)
F38 C1S F39 99.2(9)
F38 C1S C2S 103.9(10)
F39 C1S F37 121.9(10)
F39 C1S C2S 117.3(10)
O21 C2S C1S 119.3(10)
O21 C2S O22 111.6(12)
O22 C2S C1S 113.0(10)
F37A C1SA F38A 104.1(9)
F37A C1SA F39A 108.2(10)
F37A C1SA C2SA 114.3(8)
F38A C1SA F39A 108.3(9)
F38A C1SA C2SA 110.9(9)
F39A C1SA C2SA 110.7(9)
O21A C2SA C1SA 106.3(10)
O21A C2SA O22A 129.7(12)
O22A C2SA C1SA 100.2(10)
F1 P1 F4 89.9(4)
F1 P1 F6 88.0(4)
F2 P1 F1 178.6(5)
F2 P1 F4 90.3(4)
F2 P1 F5 88.9(5)
F2 P1 F6 91.7(4)
F3 P1 F1 89.0(6)
F3 P1 F2 89.6(6)
F3 P1 F4 91.3(5)
F3 P1 F5 177.7(7)
F3 P1 F6 88.9(5)
F4 P1 F6 178.0(4)
F5 P1 F1 92.5(5)
F5 P1 F4 90.5(5)
F5 P1 F6 89.4(5)
F7 P2 F8 165.4(15)
F7 P2 F9 87.2(9)
F7 P2 F10 85.1(16)
F7 P2 F11 91.6(8)
F7 P2 F12 96.5(16)
F8 P2 F9 89.0(7)
F8 P2 F11 92.8(7)
F8 P2 F12 97.4(15)
F9 P2 F11 177.2(7)
F10 P2 F8 80.6(14)
F10 P2 F9 85.2(7)
F10 P2 F11 97.2(8)
F10 P2 F12 173.5(10)
F12 P2 F9 88.6(9)
F12 P2 F11 89.0(9)
F13 P3 F14 166.1(14)
F13 P3 F15 88.9(12)
F13 P3 F16 84.3(11)
F13 P3 F17 95.4(11)
F13 P3 F18 99.7(11)
F14 P3 F16 85.7(10)
F15 P3 F14 81.0(11)
F15 P3 F16 87.4(8)
F17 P3 F14 94.2(11)
F17 P3 F15 174.4(11)
F17 P3 F16 89.4(8)
F17 P3 F18 94.3(8)
F18 P3 F14 89.7(9)
F18 P3 F15 88.6(7)
F18 P3 F16 174.2(9)
F19 P4 F20 171.4(9)
F19 P4 F21 93.3(10)
F19 P4 F22 89.3(8)
F19 P4 F23 88.9(10)
F19 P4 F24 90.8(7)
F20 P4 F22 83.9(7)
F21 P4 F20 91.7(7)
F21 P4 F22 88.5(6)
F23 P4 F20 85.9(8)
F23 P4 F21 176.6(8)
F23 P4 F22 88.9(7)
F23 P4 F24 92.4(6)
F24 P4 F20 96.2(6)
F24 P4 F21 90.3(6)
F24 P4 F22 178.7(6)
F25 P5 F28 72.7(9)
F26 P5 F25 163.6(10)
F26 P5 F28 92.2(8)
F26 P5 F29 97.2(8)
F27 P5 F25 91.6(9)
F27 P5 F26 96.2(10)
F27 P5 F28 95.1(17)
F27 P5 F29 159.7(15)
F29 P5 F25 71.8(9)
F29 P5 F28 69.2(12)
F30 P5 F25 93.4(12)
F30 P5 F26 100.2(12)
F30 P5 F27 95.9(17)
F30 P5 F28 162.5(14)
F30 P5 F29 96.7(14)
F31 P6 F32 176.7(12)
F31 P6 F34 94.0(10)
F31 P6 F35 91.4(10)
F31 P6 F36 91.4(10)
F33 P6 F31 95.6(9)
F33 P6 F32 87.4(8)
F33 P6 F34 97.4(10)
F33 P6 F35 171.5(10)
F33 P6 F36 86.2(10)
F34 P6 F32 87.0(9)
F34 P6 F35 86.8(9)
F34 P6 F36 173.2(11)
F35 P6 F32 85.5(9)
F36 P6 F32 87.3(9)
F36 P6 F35 88.9(11)
F40 P7 F41 177.8(13)
F40 P7 F43 93.0(12)
F40 P7 F44 89.7(12)
F40 P7 F45 89.3(12)
F42 P7 F40 95.1(13)
F42 P7 F41 87.2(12)
F42 P7 F43 95.4(12)
F42 P7 F44 174.2(15)
F42 P7 F45 89.6(12)
F43 P7 F41 86.7(12)
F43 P7 F45 174.2(15)
F44 P7 F41 88.0(12)
F44 P7 F43 87.6(11)
F44 P7 F45 87.1(11)
F45 P7 F41 90.9(13)
F40A P7B F41A 177.8(12)
F40A P7B F43A 90.5(11)
F40A P7B F45A 89.8(11)
F41A P7B F43A 87.4(11)
F42A P7B F40A 90.7(11)
F42A P7B F41A 88.8(10)
F42A P7B F43A 94.5(11)
F42A P7B F44B 174.3(12)
F42A P7B F45A 84.7(10)
F44B P7B F40A 90.4(10)
F44B P7B F41A 90.3(11)
F44B P7B F43A 91.0(11)
F44B P7B F45A 89.8(10)
F45A P7B F41A 92.3(11)
F45A P7B F43A 179.2(11)

loop_
_geom_bond_atom_site_label_1
_geom_bond_atom_site_label_2
_geom_bond_distance
Pd1 N6 2.029(6)
Pd1 N7 2.027(6)
Pd1 N8 2.021(7)
Pd1 N9 2.016(6)
Pd2 N1 2.021(8)
Pd2 N2 2.044(8)
Pd2 N3 2.026(7)
Pd2 N12 2.058(8)
S1 C47 1.774(10)
S1 C49 1.777(9)
S2 C48 1.736(11)
S2 C49 1.754(8)
S3 C50 1.766(9)
S3 C51 1.714(11)
S4 C50 1.756(9)
S4 C52 1.742(10)
S5 C81 1.768(10)
S5 C83 1.756(8)
S6 C82 1.749(10)
S6 C83 1.748(9)
S7 C84 1.763(8)
S7 C85 1.712(10)
S8 C84 1.738(8)
S8 C86 1.771(9)
O1A C53 1.538(16)
O1A C54 1.382(16)
O1B C53 1.33(2)
O1B C54 1.35(3)
O2 C55 1.403(13)
O2 C56 1.450(13)
O3 C57 1.428(14)
O3 C58 1.428(14)
O4 C59 1.464(15)
O4 C60 1.425(13)
O5 C61 1.388(15)
O5 C62 1.366(12)
O6 C67 1.374(13)
O6 C72 1.463(15)
O7 C73 1.459(15)
O7 C74 1.394(14)
O8 C75 1.443(15)
O8 C76 1.394(14)
O9 C77 1.463(14)
O9 C78 1.440(15)
O10 C79 1.463(13)
O10 C80 1.378(14)
O11 C87 1.432(11)
O11 C88 1.447(13)
O12 C89 1.474(11)
O12 C90 1.416(10)
O13 C91 1.444(12)
O13 C92 1.435(11)
O14 C93 1.445(10)
O14 C94 1.410(11)
O15 C95 1.438(9)
O15 C96 1.352(10)
O16 C101 1.389(15)
O16 C106 1.488(13)
O17 C107 1.437(18)
O17 C108 1.439(9)
O18 C109 1.466(10)
O18 C110 1.449(10)
O19 C111 1.51(2)
O19 C112 1.34(2)
O20 C113 1.438(16)
O20 C114 1.429(16)
N1 H1A 0.9900
N1 H1B 0.9900
N1 C1 1.520(15)
N2 H2A 0.9900
N2 H2B 0.9900
N2 C2 1.493(13)
N3 C3 1.318(12)
N3 C7 1.322(12)
N4 C10 1.296(12)
N4 C11 1.398(12)
N4 C13 1.475(11)
N5 C13 1.503(11)
N5 C14 1.346(12)
N5 C18 1.334(12)
N6 C21 1.362(10)
N6 C22 1.342(11)
N7 H7A 0.9900
N7 H7B 0.9900
N7 C24 1.470(12)
N8 H8A 0.9900
N8 H8B 0.9900
N8 C25 1.497(13)
N9 C26 1.376(12)
N9 C30 1.317(11)
N10 C33 1.360(12)
N10 C34 1.331(12)
N10 C36 1.488(10)
N11 C36 1.496(12)
N11 C37 1.332(12)
N11 C41 1.334(11)
N12 C44 1.324(12)
N12 C45 1.310(12)
N13 C115 1.112(13)
N14 C117 1.19(2)
N15 C119 1.10(2)
N16 C121 1.09(2)
N17 C123 1.12(2)
N18 C125 1.26(3)
C1 H1C 0.9900
C1 H1D 0.9900
C1 C2 1.456(18)
C2 H2C 0.9900
C2 H2D 0.9900
C3 H3 0.9500
C3 C4 1.380(15)
C4 H4 0.9500
C4 C5 1.356(13)
C5 C6 1.386(13)
C5 C8 1.482(11)
C6 H6 0.9500
C6 C7 1.368(13)
C7 H7 0.9500
C8 C9 1.390(12)
C8 C12 1.402(13)
C9 H9 0.9500
C9 C10 1.379(12)
C10 H10 0.9500
C11 H11 0.9500
C11 C12 1.353(12)
C12 H12 0.9500
C13 H13A 0.9900
C13 H13B 0.9900
C14 H14 0.9500
C14 C15 1.369(12)
C15 H15 0.9500
C15 C16 1.408(12)
C16 C17 1.399(11)
C16 C19 1.472(11)
C17 H17 0.9500
C17 C18 1.374(12)
C18 H18 0.9500
C19 C20 1.356(12)
C19 C23 1.413(12)
C20 H20 0.9500
C20 C21 1.375(12)
C21 H21 0.9500
C22 H22 0.9500
C22 C23 1.382(13)
C23 H23 0.9500
C24 H24A 0.9900
C24 H24B 0.9900
C24 C25 1.403(17)
C25 H25A 0.9900
C25 H25B 0.9900
C26 H26 0.9500
C26 C27 1.365(12)
C27 H27 0.9500
C27 C28 1.398(12)
C28 C29 1.407(13)
C28 C31 1.461(11)
C29 H29 0.9500
C29 C30 1.360(12)
C30 H30 0.9500
C31 C32 1.413(12)
C31 C35 1.401(13)
C32 H32 0.9500
C32 C33 1.376(12)
C33 H33 0.9500
C34 H34 0.9500
C34 C35 1.389(12)
C35 H35 0.9500
C36 H36A 0.9900
C36 H36B 0.9900
C37 H37 0.9500
C37 C38 1.378(13)
C38 H38 0.9500
C38 C39 1.424(12)
C39 C40 1.381(14)
C39 C42 1.478(13)
C40 H40 0.9500
C40 C41 1.367(13)
C41 H41 0.9500
C42 C43 1.388(15)
C42 C46 1.389(12)
C43 H43 0.9500
C43 C44 1.396(16)
C44 H44 0.9500
C45 H45 0.9500
C45 C46 1.374(13)
C46 H46 0.9500
C47 C48 1.294(14)
C47 C114 1.490(16)
C48 H48 0.9500
C49 C50 1.325(13)
C51 H51 0.9500
C51 C52 1.336(14)
C52 C53 1.500(15)
C53 H53A 0.9900
C53 H53B 0.9900
C53 H53C 0.9900
C53 H53D 0.9900
C54 H54A 0.9900
C54 H54B 0.9900
C54 H54C 0.9900
C54 H54D 0.9900
C54 C55 1.458(17)
C55 H55A 0.9900
C55 H55B 0.9900
C56 H56A 0.9900
C56 H56B 0.9900
C56 C57 1.422(18)
C57 H57A 0.9900
C57 H57B 0.9900
C58 H58A 0.9900
C58 H58B 0.9900
C58 C59 1.461(17)
C59 H59A 0.9900
C59 H59B 0.9900
C60 H60A 0.9900
C60 H60B 0.9900
C60 C61 1.511(17)
C61 H61A 0.9900
C61 H61B 0.9900
C62 C63 1.375(16)
C62 C71 1.388(16)
C63 H63 0.9500
C63 C64 1.435(16)
C64 H64 0.9500
C64 C65 1.353(18)
C65 H65 0.9500
C65 C66 1.417(16)
C66 C67 1.435(17)
C66 C71 1.481(14)
C67 C68 1.346(17)
C68 H68 0.9500
C68 C69 1.359(16)
C69 H69 0.9500
C69 C70 1.409(17)
C70 H70 0.9500
C70 C71 1.404(15)
C72 H72A 0.9900
C72 H72B 0.9900
C72 C73 1.449(18)
C73 H73A 0.9900
C73 H73B 0.9900
C74 H74A 0.9900
C74 H74B 0.9900
C74 C75 1.46(2)
C75 H75A 0.9900
C75 H75B 0.9900
C76 H76A 0.9900
C76 H76B 0.9900
C76 C77 1.526(18)
C77 H77A 0.9900
C77 H77B 0.9900
C78 H78A 0.9900
C78 H78B 0.9900
C78 C79 1.377(17)
C79 H79A 0.9900
C79 H79B 0.9900
C80 H80A 0.9900
C80 H80B 0.9900
C80 C81 1.518(14)
C81 C82 1.290(15)
C82 H82 0.9500
C83 C84 1.372(12)
C85 H85 0.9500
C85 C86 1.335(14)
C86 C87 1.482(14)
C87 H87A 0.9900
C87 H87B 0.9900
C88 H88A 0.9900
C88 H88B 0.9900
C88 C89 1.485(13)
C89 H89A 0.9900
C89 H89B 0.9900
C90 H90A 0.9900
C90 H90B 0.9900
C90 C91 1.510(14)
C91 H91A 0.9900
C91 H91B 0.9900
C92 H92A 0.9900
C92 H92B 0.9900
C92 C93 1.485(14)
C93 H93A 0.9900
C93 H93B 0.9900
C94 H94A 0.9900
C94 H94B 0.9900
C94 C95 1.509(13)
C95 H95A 0.9900
C95 H95B 0.9900
C96 C97 1.345(13)
C96 C105 1.461(10)
C97 H97 0.9500
C97 C98 1.413(13)
C98 H98 0.9500
C98 C99 1.417(14)
C99 H99 0.9500
C99 C100 1.397(16)
C100 C101 1.454(14)
C100 C105 1.409(13)
C101 C102 1.369(18)
C102 H102 0.9500
C102 C103 1.376(18)
C103 H103 0.9500
C103 C104 1.396(12)
C104 H104 0.9500
C104 C105 1.411(14)
C106 H10A 0.9900
C106 H10B 0.9900
C106 C107 1.41(2)
C107 H10C 0.9900
C107 H10D 0.9900
C108 H10E 0.9900
C108 H10F 0.9900
C108 C109 1.437(10)
C109 H10G 0.9900
C109 H10H 0.9900
C110 H11A 0.9900
C110 H11B 0.9900
C110 C111 1.445(10)
C111 H11C 0.9900
C111 H11D 0.9900
C112 H11E 0.9900
C112 H11F 0.9900
C112 C113 1.40(2)
C113 H11G 0.9900
C113 H11H 0.9900
C114 H11I 0.9900
C114 H11J 0.9900
C115 C116 1.501(14)
C116 H11K 0.9800
C116 H11L 0.9800
C116 H11M 0.9800
C117 C118 1.41(2)
C118 H11N 0.9800
C118 H11O 0.9800
C118 H11P 0.9800
C119 C120 1.41(2)
C120 H12A 0.9800
C120 H12B 0.9800
C120 H12C 0.9800
C121 C122 1.44(3)
C122 H12D 0.9800
C122 H12E 0.9800
C122 H12F 0.9800
C123 C124 1.35(3)
C124 H12G 0.9800
C124 H12H 0.9800
C124 H12I 0.9800
C125 C126 1.58(3)
C126 H12J 0.9800
C126 H12K 0.9800
C126 H12L 0.9800
F37 C1S 1.413(8)
F38 C1S 1.384(9)
F39 C1S 1.412(9)
C1S C2S 1.808(14)
C2S O21 1.453(10)
C2S O22 1.458(10)
F37A C1SA 1.377(9)
F38A C1SA 1.385(8)
F39A C1SA 1.396(9)
C1SA C2SA 1.788(14)
C2SA O21A 1.444(10)
C2SA O22A 1.450(10)
P1 F1 1.584(7)
P1 F2 1.558(7)
P1 F3 1.557(8)
P1 F4 1.585(7)
P1 F5 1.560(7)
P1 F6 1.594(7)
P2 F7 1.435(14)
P2 F8 1.478(13)
P2 F9 1.557(10)
P2 F10 1.451(14)
P2 F11 1.558(11)
P2 F12 1.547(15)
P3 F13 1.433(14)
P3 F14 1.596(17)
P3 F15 1.551(14)
P3 F16 1.609(14)
P3 F17 1.498(13)
P3 F18 1.530(12)
P4 F19 1.495(13)
P4 F20 1.600(11)
P4 F21 1.564(10)
P4 F22 1.639(11)
P4 F23 1.535(12)
P4 F24 1.563(10)
P5 F25 1.82(2)
P5 F26 1.537(16)
P5 F27 1.50(2)
P5 F28 1.85(2)
P5 F29 1.81(2)
P5 F30 1.40(2)
P6 F31 1.560(12)
P6 F32 1.594(11)
P6 F33 1.526(12)
P6 F34 1.569(12)
P6 F35 1.586(13)
P6 F36 1.573(13)
P7 F40 1.548(15)
P7 F41 1.598(15)
P7 F42 1.542(14)
P7 F43 1.578(14)
P7 F44 1.576(15)
P7 F45 1.580(15)
P7B F40A 1.570(14)
P7B F41A 1.587(14)
P7B F42A 1.556(14)
P7B F43A 1.590(13)
P7B F44B 1.563(14)
P7B F45A 1.574(13)

loop_
_geom_torsion_atom_site_label_1
_geom_torsion_atom_site_label_2
_geom_torsion_atom_site_label_3
_geom_torsion_atom_site_label_4
_geom_torsion
Pd1 N6 C21 C20 176.9(6)
Pd1 N6 C22 C23 -177.0(6)
Pd1 N7 C24 C25 -25.7(16)
Pd1 N8 C25 C24 -29.3(16)
Pd1 N9 C26 C27 -172.5(6)
Pd1 N9 C30 C29 171.6(7)
Pd2 N1 C1 C2 -40.5(11)
Pd2 N2 C2 C1 -42.6(11)
Pd2 N3 C3 C4 172.8(11)
Pd2 N3 C7 C6 -170.6(9)
Pd2 N12 C44 C43 -177.3(8)
Pd2 N12 C45 C46 177.4(6)
S1 C47 C48 S2 -1.6(13)
S1 C47 C114 O20 67.2(13)
S1 C49 C50 S3 -2.4(11)
S1 C49 C50 S4 179.9(5)
S2 C49 C50 S3 -179.4(5)
S2 C49 C50 S4 2.9(12)
S3 C51 C52 S4 1.5(12)
S3 C51 C52 C53 -178.5(9)
S4 C52 C53 O1A 73.0(11)
S4 C52 C53 O1B 34(2)
S5 C81 C82 S6 1.0(13)
S5 C83 C84 S7 3.1(10)
S5 C83 C84 S8 -177.7(5)
S6 C83 C84 S7 -179.9(5)
S6 C83 C84 S8 -0.6(11)
S7 C85 C86 S8 2.8(13)
S7 C85 C86 C87 -174.0(8)
S8 C86 C87 O11 53.6(12)
O1A C54 C55 O2 -65.8(14)
O1B C54 C55 O2 -19(3)
O2 C56 C57 O3 61.3(14)
O3 C58 C59 O4 62.2(12)
O4 C60 C61 O5 -65.7(14)
O5 C62 C63 C64 175.4(9)
O5 C62 C71 C66 -176.3(7)
O5 C62 C71 C70 0.8(12)
O6 C67 C68 C69 179.5(9)
O6 C72 C73 O7 -65.1(12)
O7 C74 C75 O8 51.6(14)
O8 C76 C77 O9 61.5(12)
O9 C78 C79 O10 -63.6(14)
O10 C80 C81 S5 64.5(11)
O10 C80 C81 C82 -112.6(14)
O11 C88 C89 O12 73.7(10)
O12 C90 C91 O13 -63.5(11)
O13 C92 C93 O14 58.2(8)
O14 C94 C95 O15 -69.1(10)
O15 C96 C97 C98 175.7(7)
O15 C96 C105 C100 -175.4(6)
O15 C96 C105 C104 4.5(10)
O16 C101 C102 C103 -179.6(8)
O16 C106 C107 O17 -69.0(11)
O17 C108 C109 O18 66(2)
O18 C110 C111 O19 -81(2)
O19 C112 C113 O20 -52.6(17)
N1 C1 C2 N2 54.6(13)
N3 C3 C4 C5 -3(2)
N4 C11 C12 C8 -0.1(14)
N5 C14 C15 C16 2.1(11)
N6 C22 C23 C19 1.2(12)
N7 C24 C25 N8 36.9(19)
N9 C26 C27 C28 0.9(13)
N10 C34 C35 C31 0.1(14)
N11 C37 C38 C39 -1.1(12)
N12 C45 C46 C42 -1.9(13)
C3 N3 C7 C6 2.2(17)
C3 C4 C5 C6 3.4(19)
C3 C4 C5 C8 -177.2(12)
C4 C5 C6 C7 -1.6(16)
C4 C5 C8 C9 8.3(14)
C4 C5 C8 C12 -174.5(10)
C5 C6 C7 N3 -1.3(17)
C5 C8 C9 C10 176.7(8)
C5 C8 C12 C11 -177.8(8)
C6 C5 C8 C9 -172.3(9)
C6 C5 C8 C12 4.9(13)
C7 N3 C3 C4 -0.2(19)
C8 C5 C6 C7 179.0(9)
C8 C9 C10 N4 2.5(13)
C9 C8 C12 C11 -0.5(13)
C10 N4 C11 C12 2.0(13)
C10 N4 C13 N5 77.1(11)
C11 N4 C10 C9 -3.2(13)
C11 N4 C13 N5 -96.1(9)
C12 C8 C9 C10 -0.6(12)
C13 N4 C10 C9 -176.1(8)
C13 N4 C11 C12 175.3(8)
C13 N5 C14 C15 178.4(7)
C13 N5 C18 C17 179.8(7)
C14 N5 C13 N4 -95.9(9)
C14 N5 C18 C17 0.2(12)
C14 C15 C16 C17 -0.3(10)
C14 C15 C16 C19 179.1(7)
C15 C16 C17 C18 -1.5(11)
C15 C16 C19 C20 -160.2(7)
C15 C16 C19 C23 20.2(10)
C16 C17 C18 N5 1.6(11)
C16 C19 C20 C21 -178.8(7)
C16 C19 C23 C22 178.8(7)
C17 C16 C19 C20 19.2(10)
C17 C16 C19 C23 -160.5(7)
C18 N5 C13 N4 84.5(10)
C18 N5 C14 C15 -2.1(11)
C19 C16 C17 C18 179.1(7)
C19 C20 C21 N6 -1.2(12)
C20 C19 C23 C22 -0.9(11)
C21 N6 C22 C23 -1.4(12)
C22 N6 C21 C20 1.4(11)
C23 C19 C20 C21 0.9(11)
C26 N9 C30 C29 -2.4(13)
C26 C27 C28 C29 -2.7(12)
C26 C27 C28 C31 176.5(8)
C27 C28 C29 C30 2.0(12)
C27 C28 C31 C32 157.9(8)
C27 C28 C31 C35 -20.7(12)
C28 C29 C30 N9 0.5(14)
C28 C31 C32 C33 178.2(8)
C28 C31 C35 C34 179.4(8)
C29 C28 C31 C32 -22.9(12)
C29 C28 C31 C35 158.5(8)
C30 N9 C26 C27 1.6(12)
C31 C28 C29 C30 -177.2(8)
C31 C32 C33 N10 4.8(13)
C32 C31 C35 C34 0.7(13)
C33 N10 C34 C35 1.6(14)
C33 N10 C36 N11 83.0(9)
C34 N10 C33 C32 -4.1(13)
C34 N10 C36 N11 -91.4(10)
C35 C31 C32 C33 -3.2(13)
C36 N10 C33 C32 -178.2(8)
C36 N10 C34 C35 175.8(8)
C36 N11 C37 C38 179.1(7)
C36 N11 C41 C40 -178.3(7)
C37 N11 C36 N10 -89.4(9)
C37 N11 C41 C40 0.7(12)
C37 C38 C39 C40 1.3(12)
C37 C38 C39 C42 179.8(7)
C38 C39 C40 C41 -0.5(12)
C38 C39 C42 C43 31.9(12)
C38 C39 C42 C46 -151.3(8)
C39 C40 C41 N11 -0.5(12)
C39 C42 C43 C44 178.5(9)
C39 C42 C46 C45 -178.0(7)
C40 C39 C42 C43 -149.6(9)
C40 C39 C42 C46 27.3(12)
C41 N11 C36 N10 89.5(9)
C41 N11 C37 C38 0.2(12)
C42 C39 C40 C41 -179.0(7)
C42 C43 C44 N12 1.0(16)
C43 C42 C46 C45 -1.0(12)
C44 N12 C45 C46 4.5(13)
C45 N12 C44 C43 -4.0(15)
C46 C42 C43 C44 1.4(14)
C47 S1 C49 S2 -4.6(6)
C47 S1 C49 C50 178.1(8)
C48 S2 C49 S1 4.0(6)
C48 S2 C49 C50 -178.8(8)
C48 C47 C114 O20 -109.6(13)
C49 S1 C47 C48 3.7(10)
C49 S1 C47 C114 -173.5(9)
C49 S2 C48 C47 -1.5(11)
C50 S3 C51 C52 -1.9(9)
C50 S4 C52 C51 -0.1(9)
C50 S4 C52 C53 179.8(9)
C51 S3 C50 S4 1.7(6)
C51 S3 C50 C49 -176.1(8)
C51 C52 C53 O1A -107.0(11)
C51 C52 C53 O1B -146.2(18)
C52 S4 C50 S3 -1.2(6)
C52 S4 C50 C49 176.6(8)
C53 O1A C54 O1B 42.7(15)
C53 O1A C54 C55 177.4(10)
C53 O1B C54 O1A -62(2)
C53 O1B C54 C55 -134(2)
C54 O1A C53 O1B -46.6(17)
C54 O1A C53 C52 -179.3(10)
C54 O1B C53 O1A 57(2)
C54 O1B C53 C52 121(2)
C55 O2 C56 C57 94.8(12)
C56 O2 C55 C54 -165.1(10)
C57 O3 C58 C59 163.6(10)
C58 O3 C57 C56 -167.1(11)
C59 O4 C60 C61 86.0(13)
C60 O4 C59 C58 153.5(9)
C61 O5 C62 C63 -1.0(14)
C61 O5 C62 C71 -179.0(9)
C62 O5 C61 C60 -154.3(9)
C62 C63 C64 C65 4.4(15)
C63 C62 C71 C66 5.6(13)
C63 C62 C71 C70 -177.3(9)
C63 C64 C65 C66 -0.8(15)
C64 C65 C66 C67 178.4(9)
C64 C65 C66 C71 -0.5(13)
C65 C66 C67 O6 0.4(12)
C65 C66 C67 C68 -179.9(9)
C65 C66 C71 C62 -1.9(12)
C65 C66 C71 C70 -179.2(8)
C66 C67 C68 C69 -0.2(15)
C67 O6 C72 C73 -175.7(8)
C67 C66 C71 C62 179.2(8)
C67 C66 C71 C70 1.8(11)
C67 C68 C69 C70 0.5(16)
C68 C69 C70 C71 0.5(14)
C69 C70 C71 C62 -178.8(9)
C69 C70 C71 C66 -1.6(12)
C71 C62 C63 C64 -6.8(15)
C71 C66 C67 O6 179.3(7)
C71 C66 C67 C68 -1.0(13)
C72 O6 C67 C66 175.7(8)
C72 O6 C67 C68 -4.0(13)
C73 O7 C74 C75 -167.4(10)
C74 O7 C73 C72 168.3(11)
C75 O8 C76 C77 151.6(9)
C76 O8 C75 C74 56.9(13)
C77 O9 C78 C79 -176.3(10)
C78 O9 C77 C76 -175.0(9)
C79 O10 C80 C81 -176.7(9)
C80 O10 C79 C78 -158.1(11)
C80 C81 C82 S6 178.0(9)
C81 S5 C83 S6 -3.6(6)
C81 S5 C83 C84 173.7(7)
C82 S6 C83 S5 3.9(6)
C82 S6 C83 C84 -173.3(8)
C83 S5 C81 C80 -175.9(8)
C83 S5 C81 C82 1.6(9)
C83 S6 C82 C81 -3.0(10)
C84 S7 C85 C86 -2.1(10)
C84 S8 C86 C85 -1.9(9)
C84 S8 C86 C87 175.2(8)
C85 S7 C84 S8 0.6(6)
C85 S7 C84 C83 179.9(8)
C85 C86 C87 O11 -129.6(11)
C86 S8 C84 S7 0.5(6)
C86 S8 C84 C83 -178.7(8)
C87 O11 C88 C89 153.3(8)
C88 O11 C87 C86 62.0(11)
C89 O12 C90 C91 -176.5(8)
C90 O12 C89 C88 -175.8(9)
C91 O13 C92 C93 175.5(6)
C92 O13 C91 C90 -71.7(9)
C93 O14 C94 C95 81.5(9)
C94 O14 C93 C92 161.6(7)
C95 O15 C96 C97 -4.0(11)
C95 O15 C96 C105 174.7(7)
C96 O15 C95 C94 -155.6(7)
C96 C97 C98 C99 1.8(13)
C97 C96 C105 C100 3.4(11)
C97 C96 C105 C104 -176.7(8)
C97 C98 C99 C100 -1.1(13)
C98 C99 C100 C101 180.0(8)
C98 C99 C100 C105 1.7(12)
C99 C100 C101 O16 1.2(11)
C99 C100 C101 C102 -178.6(9)
C99 C100 C105 C96 -2.7(11)
C99 C100 C105 C104 177.3(8)
C100 C101 C102 C103 0.2(14)
C101 O16 C106 C107 -175.2(8)
C101 C100 C105 C96 178.8(7)
C101 C100 C105 C104 -1.1(11)
C101 C102 C103 C104 1.2(14)
C102 C103 C104 C105 -2.5(14)
C103 C104 C105 C96 -177.4(8)
C103 C104 C105 C100 2.5(12)
C105 C96 C97 C98 -2.9(12)
C105 C100 C101 O16 179.6(7)
C105 C100 C101 C102 -0.2(12)
C106 O16 C101 C100 169.4(7)
C106 O16 C101 C102 -10.9(13)
C107 O17 C108 C109 -161.5(13)
C108 O17 C107 C106 166.9(11)
C109 O18 C110 C111 -172.2(18)
C110 O18 C109 C108 131(2)
C111 O19 C112 C113 -164.3(12)
C112 O19 C111 C110 -93.8(19)
C113 O20 C114 C47 167.0(11)
C114 O20 C113 C112 -170.9(13)
C114 C47 C48 S2 175.4(10)
F37 C1S C2S O21 55.7(13)
F37 C1S C2S O22 -170.2(11)
F38 C1S C2S O21 175.1(11)
F38 C1S C2S O22 -50.8(13)
F39 C1S C2S O21 -76.6(13)
F39 C1S C2S O22 57.5(14)
F37A C1SA C2SA O21A 36.0(13)
F37A C1SA C2SA O22A 172.8(10)
F38A C1SA C2SA O21A 153.4(10)
F38A C1SA C2SA O22A -69.9(12)
F39A C1SA C2SA O21A -86.4(11)
F39A C1SA C2SA O22A 50.3(12)

loop_
_platon_squeeze_void_nr
_platon_squeeze_void_average_x
_platon_squeeze_void_average_y
_platon_squeeze_void_average_z
_platon_squeeze_void_volume
_platon_squeeze_void_count_electrons
_platon_squeeze_void_content
1 -0.013 1.000 0.500 608 130 ' '
2 0.500 0.994 1.000 626 129 ' '
3 0.444 0.373 0.343 11 2 ' '
4 0.556 0.627 0.657 11 3 ' '
